data_4502393
loop_
_publ_author_name
'Kobayashi, Yuka'
'Maeda, Jin'
'Ando, Tetsuo'
'Saigo, Kazuhiko'

_publ_section_title
;
 Halogen-Bonding Interaction Stabilizing Cluster-type Diastereomeric Salt
 Crystals
;
_journal_issue 2
_journal_name_full 'Crystal Growth &amp; Design'
_journal_page_first 685
_journal_paper_doi 10.1021/cg9010967
_journal_volume 10
_journal_year 2010
_chemical_absolute_configuration rm
_chemical_formula_moiety 'C16 H20 Cl I N O2 P S '
_chemical_formula_sum 'C16 H20 Cl I N O2 P S'
_chemical_formula_weight 483.73
_chemical_name_common
;
(S)-1-(p-iodophenyl)ethylammonium_(Rp)-O-ethyl(p-chlorophenyl)phosphonothioate
;
_space_group_IT_number 1
_symmetry_cell_setting triclinic
_symmetry_Int_Tables_number 1
_symmetry_space_group_name_Hall 'P 1'
_symmetry_space_group_name_H-M 'P 1'
_cell_angle_alpha 80.684(9)
_cell_angle_beta 75.203(8)
_cell_angle_gamma 80.957(9)
_cell_formula_units_Z 8
_cell_length_a 12.788(3)
_cell_length_b 13.069(3)
_cell_length_c 25.533(6)
_cell_measurement_reflns_used 7852
_cell_measurement_temperature 103.1
_cell_measurement_theta_max 31.0
_cell_measurement_theta_min 1.6
_cell_volume 4041.2(16)
_computing_cell_refinement CrystalClear
_computing_data_collection CrystalClear
_computing_data_reduction CrystalStructure
_computing_publication_material 'CrystalStructure 3.8'
_computing_structure_refinement CRYSTALS
_computing_structure_solution SIR92
_diffrn_detector_area_resol_mean 7.31
_diffrn_measured_fraction_theta_full 0.791
_diffrn_measured_fraction_theta_max 0.791
_diffrn_measurement_device_type 'Rigaku Mercury'
_diffrn_measurement_method \w
_diffrn_radiation_type 'Mo K\a'
_diffrn_radiation_wavelength 0.71070
_diffrn_reflns_av_R_equivalents 0.045
_diffrn_reflns_limit_h_max 13
_diffrn_reflns_limit_h_min -17
_diffrn_reflns_limit_k_max 18
_diffrn_reflns_limit_k_min -17
_diffrn_reflns_limit_l_max 27
_diffrn_reflns_limit_l_min -36
_diffrn_reflns_number 34999
_diffrn_reflns_theta_full 31.05
_diffrn_reflns_theta_max 31.05
_exptl_absorpt_coefficient_mu 1.907
_exptl_absorpt_correction_type none
_exptl_crystal_colour colorless
_exptl_crystal_density_diffrn 1.590
_exptl_crystal_density_method 'not measured'
_exptl_crystal_description prism
_exptl_crystal_F_000 1920.00
_exptl_crystal_size_max 0.35
_exptl_crystal_size_mid 0.30
_exptl_crystal_size_min 0.25
_refine_diff_density_max 3.36
_refine_diff_density_min -1.74
_refine_ls_extinction_method none
_refine_ls_goodness_of_fit_ref 1.309
_refine_ls_hydrogen_treatment refall
_refine_ls_number_parameters 1819
_refine_ls_number_reflns 24930
_refine_ls_R_factor_gt 0.0538
_refine_ls_shift/su_max 0.0036
_refine_ls_structure_factor_coef F
_refine_ls_weighting_details 'w = 1/[0.0010Fo^2^ + 3.0000\s(Fo^2^) + 0.5000]'
_refine_ls_weighting_scheme calc
_refine_ls_wR_factor_ref 0.0841
_reflns_number_gt 24930
_reflns_number_total 27641
_reflns_threshold_expression F^2^>2.0\s(F^2^)
_cod_data_source_file cg9010967_si_008.cif
_cod_data_source_block '__(Rp)-1_(S)-2d'
_cod_original_cell_volume 4041.0(17)
_cod_original_formula_sum 'C16 H20 Cl I N O2 P S '
_cod_database_code 4502393

loop_
_symmetry_equiv_pos_site_id
_symmetry_equiv_pos_as_xyz
1 +X,+Y,+Z

loop_
_atom_site_label
_atom_site_type_symbol
_atom_site_fract_x
_atom_site_fract_y
_atom_site_fract_z
_atom_site_U_iso_or_equiv
_atom_site_adp_type
_atom_site_occupancy
_atom_site_symmetry_multiplicity
_atom_site_calc_flag
_atom_site_refinement_flags
I(1) I -0.51861(10) 0.33127(9) -0.44228(5) 0.0534(3) Uani 1.00 1 d .
I(2) I -0.53252(10) -0.00165(9) -0.34484(5) 0.0485(2) Uani 1.00 1 d .
I(3) I 0.23539(11) 0.60482(10) -0.87469(6) 0.0704(3) Uani 1.00 1 d .
I(4) I -0.19092(9) 0.09417(9) -0.42370(4) 0.0421(2) Uani 1.00 1 d .
I(5) I 0.19368(9) -0.37079(10) -0.02244(5) 0.0559(3) Uani 1.00 1 d .
I(6) I -0.02158(9) 0.47512(9) -0.74104(5) 0.0521(3) Uani 1.00 1 d .
I(8) I 0.03077(11) -0.58852(10) 0.10546(6) 0.0747(4) Uani 1.00 1 d .
I(9) I -0.29809(9) -0.30429(8) -0.34485(5) 0.0439(2) Uani 1.00 1 d .
Cl(1) Cl -0.1134(2) 0.8191(3) -0.83920(17) 0.0560(11) Uani 1.00 1 d .
Cl(2) Cl 0.0468(2) 0.4622(2) -0.44599(13) 0.0428(9) Uani 1.00 1 d .
Cl(3) Cl -0.1843(3) 0.5753(2) -0.49520(15) 0.0527(10) Uani 1.00 1 d .
Cl(4) Cl -0.1717(3) 0.3479(2) -0.5897(2) 0.0691(13) Uani 1.00 1 d .
Cl(5) Cl -0.2099(3) -0.2636(2) 0.06997(17) 0.0610(12) Uani 1.00 1 d .
Cl(6) Cl 0.2785(2) -0.4777(2) -0.32881(14) 0.0408(9) Uani 1.00 1 d .
Cl(8) Cl -0.6142(2) -0.2878(2) -0.18565(17) 0.0489(10) Uani 1.00 1 d .
Cl(9) Cl -0.8113(3) -0.2626(3) -0.27109(19) 0.0667(13) Uani 1.00 1 d .
S(1) S 0.3814(2) 0.8760(2) -0.45954(13) 0.0358(8) Uani 1.00 1 d .
S(2) S -0.4194(3) 0.1472(2) -0.77477(15) 0.0478(10) Uani 1.00 1 d .
S(3) S -0.8830(2) 0.2090(2) -0.13765(15) 0.0374(8) Uani 1.00 1 d .
S(5) S -0.1133(2) -0.8425(2) -0.30417(13) 0.0308(8) Uani 1.00 1 d .
S(6) S -0.4618(2) 0.0034(2) -0.00132(13) 0.0383(9) Uani 1.00 1 d .
S(7) S -0.4913(2) -0.5111(2) -0.08233(14) 0.0372(8) Uani 1.00 1 d .
S(8) S -0.6210(2) 0.5884(2) -0.63557(14) 0.0373(8) Uani 1.00 1 d .
S(9) S 0.0809(2) 1.1681(2) -0.69711(15) 0.0438(10) Uani 1.00 1 d .
P(1) P -0.4973(2) 0.6701(2) -0.65620(13) 0.0280(8) Uani 1.00 1 d .
P(2) P 0.1642(2) 1.0547(2) -0.73707(12) 0.0267(7) Uani 1.00 1 d .
P(3) P -0.3914(2) -0.5795(2) -0.03687(12) 0.0258(7) Uani 1.00 1 d .
P(5) P -0.4878(2) 0.1800(2) -0.69997(13) 0.0300(8) Uani 1.00 1 d .
P(6) P -0.4941(2) 0.0581(2) -0.07286(12) 0.0244(7) Uani 1.00 1 d .
P(7) P -0.1443(2) -0.7031(2) -0.27984(12) 0.0230(7) Uani 1.00 1 d .
P(8) P -0.9620(2) 0.0856(2) -0.11327(13) 0.0268(7) Uani 1.00 1 d .
P(9) P 0.2468(2) 0.8861(2) -0.48462(12) 0.0290(8) Uani 1.00 1 d .
O(1) O -0.5916(7) 0.2637(6) -0.6976(3) 0.043(2) Uani 1.00 1 d .
O(33) O -0.2945(6) -0.6490(5) -0.0635(2) 0.026(2) Uani 1.00 1 d .
O(34) O -0.4036(5) 0.1057(5) -0.1142(3) 0.027(2) Uani 1.00 1 d .
O(35) O -0.1959(5) -0.6990(5) -0.2201(2) 0.024(2) Uani 1.00 1 d .
O(36) O -0.2269(6) -0.6259(6) -0.3102(3) 0.030(2) Uani 1.00 1 d .
O(37) O -0.5316(5) 0.0902(6) -0.6594(3) 0.032(2) Uani 1.00 1 d .
O(38) O -0.4476(6) -0.6557(6) 0.0149(3) 0.033(2) Uani 1.00 1 d .
O(39) O -0.4212(6) 0.6511(6) -0.7147(3) 0.034(2) Uani 1.00 1 d .
O(40) O -1.0841(5) 0.1053(5) -0.1074(3) 0.028(2) Uani 1.00 1 d .
O(41) O -0.5258(5) 0.7879(5) -0.6594(3) 0.029(2) Uani 1.00 1 d .
O(42) O -0.9494(6) 0.0295(6) -0.0555(3) 0.033(2) Uani 1.00 1 d .
O(43) O 0.2269(5) 0.9680(6) -0.7058(3) 0.028(2) Uani 1.00 1 d .
O(44) O 0.1553(6) 0.9692(6) -0.4580(3) 0.035(2) Uani 1.00 1 d .
O(47) O 0.2562(6) 1.0927(7) -0.7878(3) 0.042(2) Uani 1.00 1 d .
O(48) O 0.2559(6) 0.9141(5) -0.5448(3) 0.029(2) Uani 1.00 1 d .
N(1) N -0.7551(7) 0.1049(7) -0.6122(3) 0.031(2) Uani 1.00 1 d .
N(2) N -0.4129(7) 0.3088(6) -0.1646(3) 0.022(2) Uani 1.00 1 d .
N(49) N -0.1971(7) 0.0455(7) -0.1769(4) 0.030(2) Uani 1.00 1 d .
N(50) N -0.2605(7) -0.8537(6) -0.0226(3) 0.029(2) Uani 1.00 1 d .
N(51) N 0.2155(7) 0.8059(7) -0.6207(3) 0.027(2) Uani 1.00 1 d .
N(54) N -0.1070(7) -0.6379(7) -0.1451(3) 0.029(2) Uani 1.00 1 d .
N(55) N 0.4507(7) 0.9383(7) -0.7443(3) 0.032(2) Uani 1.00 1 d .
N(56) N -0.4826(7) -0.0852(7) -0.5908(3) 0.027(2) Uani 1.00 1 d .
C(1) C -0.0230(8) -0.6378(7) -0.2984(4) 0.020(2) Uani 1.00 1 d .
C(2) C -0.2930(15) 0.0877(11) -0.5183(6) 0.066(5) Uani 1.00 1 d .
C(3) C 0.286(2) 1.1451(15) -0.8840(6) 0.115(9) Uani 1.00 1 d .
C(4) C -0.5237(15) -0.664(2) 0.1106(6) 0.117(9) Uani 1.00 1 d .
C(5) C -0.3276(13) -0.5959(14) -0.3786(6) 0.071(5) Uani 1.00 1 d .
C(6) C -0.3461(17) 0.5562(15) -0.7888(6) 0.089(7) Uani 1.00 1 d .
C(57) C -0.5978(8) 0.1432(7) -0.0675(3) 0.017(2) Uani 1.00 1 d .
C(58) C 0.0308(9) 0.6707(9) -0.4490(4) 0.030(3) Uani 1.00 1 d .
C(59) C -0.0287(8) -0.5289(8) -0.3059(4) 0.025(2) Uani 1.00 1 d .
C(60) C -0.2490(9) -0.4549(8) 0.0577(4) 0.031(3) Uani 1.00 1 d .
C(61) C 0.0620(9) -0.4799(8) -0.3163(4) 0.027(3) Uani 1.00 1 d .
C(62) C 0.1703(9) -0.6441(8) -0.3114(5) 0.032(3) Uani 1.00 1 d .
C(63) C -0.3470(8) -0.4867(8) -0.0057(4) 0.027(3) Uani 1.00 1 d .
C(64) C 0.3795(9) 0.7696(9) -0.7794(4) 0.029(3) Uani 1.00 1 d .
C(65) C -0.5104(9) 0.2532(8) -0.2273(4) 0.026(3) Uani 1.00 1 d .
C(66) C -0.6043(8) -0.0871(9) -0.1745(4) 0.030(3) Uani 1.00 1 d .
C(67) C -0.2513(9) 0.0241(9) -0.4780(4) 0.032(3) Uani 1.00 1 d .
C(68) C -0.4098(9) 0.6320(7) -0.6092(4) 0.027(3) Uani 1.00 1 d .
C(69) C -0.8040(9) 0.2046(9) -0.5875(5) 0.034(3) Uani 1.00 1 d .
C(70) C 0.0512(8) 0.5289(8) -0.6457(5) 0.030(3) Uani 1.00 1 d .
C(71) C 0.0785(9) 0.9969(8) -0.7674(4) 0.028(3) Uani 1.00 1 d .
C(72) C -0.2723(10) 0.5993(8) -0.5390(5) 0.034(3) Uani 1.00 1 d .
C(73) C -0.3647(8) -0.1156(8) -0.5899(4) 0.024(2) Uani 1.00 1 d .
C(74) C -0.1571(9) -0.0685(7) -0.1775(4) 0.026(3) Uani 1.00 1 d .
C(75) C -0.4228(10) 0.1226(10) -0.2851(5) 0.038(3) Uani 1.00 1 d .
C(76) C -0.0689(9) -0.5329(8) -0.1687(4) 0.026(3) Uani 1.00 1 d .
C(77) C -0.0402(9) 0.8944(8) -0.8130(5) 0.032(3) Uani 1.00 1 d .
C(78) C -0.1182(10) -0.1523(11) -0.2651(5) 0.042(4) Uani 1.00 1 d .
C(79) C 0.0816(9) 0.6995(9) -0.6318(4) 0.031(3) Uani 1.00 1 d .
C(80) C 0.2066(10) 0.5770(9) -0.4541(5) 0.038(3) Uani 1.00 1 d .
C(81) C -0.5333(10) -0.1427(9) -0.0769(5) 0.043(3) Uani 1.00 1 d .
C(82) C 0.0711(9) 0.8809(9) -0.8299(4) 0.030(3) Uani 1.00 1 d .
C(83) C 0.0777(9) 0.5947(9) -0.6133(5) 0.032(3) Uani 1.00 1 d .
C(84) C -0.5382(8) -0.0393(8) -0.0996(4) 0.027(2) Uani 1.00 1 d .
C(85) C -0.4509(10) 0.6115(9) -0.5540(4) 0.033(3) Uani 1.00 1 d .
C(86) C 0.0987(10) 0.5795(9) -0.4495(4) 0.033(3) Uani 1.00 1 d .
C(87) C -0.2868(10) -0.5241(9) 0.0342(4) 0.034(3) Uani 1.00 1 d .
C(88) C -0.1909(10) -0.1245(8) -0.1192(5) 0.036(3) Uani 1.00 1 d .
C(89) C -0.4169(8) 0.1938(8) -0.2531(4) 0.027(3) Uani 1.00 1 d .
C(90) C 0.0784(9) -0.6927(8) -0.3018(5) 0.033(3) Uani 1.00 1 d .
C(91) C -0.5064(9) 0.3342(8) -0.1951(4) 0.029(3) Uani 1.00 1 d .
C(92) C -0.0974(9) -0.7643(8) 0.0111(4) 0.028(3) Uani 1.00 1 d .
C(93) C -0.9133(9) -0.1184(9) -0.1376(4) 0.033(3) Uani 1.00 1 d .
C(94) C 0.4285(9) 0.8446(9) -0.8166(4) 0.032(3) Uani 1.00 1 d .
C(95) C 0.1612(9) -0.5381(9) -0.3183(4) 0.031(3) Uani 1.00 1 d .
C(96) C -0.0362(9) -0.7022(8) 0.0264(4) 0.030(3) Uani 1.00 1 d .
C(97) C -0.8710(9) 0.0156(10) -0.2134(5) 0.036(3) Uani 1.00 1 d .
C(98) C -0.0056(9) -0.5015(9) -0.1328(4) 0.032(3) Uani 1.00 1 d .
C(99) C -0.2479(9) -0.8814(9) 0.0334(4) 0.033(3) Uani 1.00 1 d .
C(100) C -0.3966(8) 0.2373(8) -0.6729(5) 0.031(3) Uani 1.00 1 d .
C(101) C -0.9104(9) -0.0113(8) -0.1574(4) 0.030(3) Uani 1.00 1 d .
C(102) C -0.8478(10) -0.1661(11) -0.2280(5) 0.045(4) Uani 1.00 1 d .
C(103) C 0.1325(9) 0.9303(8) -0.8075(4) 0.029(3) Uani 1.00 1 d .
C(104) C 0.1875(9) 0.7638(9) -0.4648(4) 0.030(3) Uani 1.00 1 d .
C(105) C -0.2513(9) -0.2220(9) -0.2940(5) 0.033(3) Uani 1.00 1 d .
C(106) C 0.1069(9) 0.7693(9) -0.5960(4) 0.031(3) Uani 1.00 1 d .
C(107) C -0.7283(8) 0.2354(9) -0.5564(4) 0.028(3) Uani 1.00 1 d .
C(108) C -0.7178(10) 0.3398(9) -0.5570(5) 0.036(3) Uani 1.00 1 d .
C(109) C 0.4912(9) 0.9189(10) -0.8023(5) 0.037(3) Uani 1.00 1 d .
C(110) C -0.1825(9) -0.8109(9) 0.0481(4) 0.028(3) Uani 1.00 1 d .
C(111) C -0.2594(12) 0.3115(9) -0.6233(6) 0.049(4) Uani 1.00 1 d .
C(112) C -0.3834(10) 0.5936(9) -0.5184(5) 0.035(3) Uani 1.00 1 d .
C(113) C -0.0317(9) 1.0098(10) -0.7554(5) 0.035(3) Uani 1.00 1 d .
C(114) C -0.6722(10) 0.1567(9) -0.5250(5) 0.036(3) Uani 1.00 1 d .
C(115) C -0.9119(9) 0.1884(11) -0.5518(5) 0.042(4) Uani 1.00 1 d .
C(116) C 0.1039(10) -0.5094(9) -0.1480(5) 0.034(3) Uani 1.00 1 d .
C(117) C -0.1644(10) -0.4586(10) -0.1787(5) 0.041(3) Uani 1.00 1 d .
C(118) C -0.1937(9) -0.1151(8) -0.2198(5) 0.029(3) Uani 1.00 1 d .
C(119) C -0.3312(9) -0.0638(8) -0.5494(4) 0.028(3) Uani 1.00 1 d .
C(120) C -0.1450(10) -0.2045(11) -0.3016(5) 0.042(3) Uani 1.00 1 d .
C(121) C -0.3255(11) -0.3091(9) 0.0035(5) 0.046(4) Uani 1.00 1 d .
C(122) C -0.3628(10) -0.3791(9) -0.0201(5) 0.037(3) Uani 1.00 1 d .
C(123) C -0.2971(9) -0.0960(9) -0.6474(5) 0.037(3) Uani 1.00 1 d .
C(124) C 0.1532(12) 1.0804(13) -0.3916(6) 0.060(5) Uani 1.00 1 d .
C(125) C -0.8845(11) -0.1946(10) -0.1736(5) 0.045(4) Uani 1.00 1 d .
C(126) C 0.2508(9) 0.6700(10) -0.4615(5) 0.037(3) Uani 1.00 1 d .
C(127) C -0.5577(10) -0.2199(10) -0.1031(6) 0.050(4) Uani 1.00 1 d .
C(128) C -0.3703(10) 0.3355(9) -0.6061(5) 0.040(3) Uani 1.00 1 d .
C(129) C -0.0965(10) 0.9592(10) -0.7762(5) 0.041(3) Uani 1.00 1 d .
C(130) C -0.2679(10) -0.3489(9) 0.0433(5) 0.036(3) Uani 1.00 1 d .
C(131) C -0.3877(12) 0.5474(10) -0.7279(6) 0.053(4) Uani 1.00 1 d .
C(132) C -0.2980(10) 0.6372(8) -0.6300(5) 0.033(3) Uani 1.00 1 d .
C(133) C -0.4943(11) 0.4431(9) -0.2278(5) 0.043(3) Uani 1.00 1 d .
C(134) C -0.2145(11) -0.6107(11) -0.3670(5) 0.046(4) Uani 1.00 1 d .
C(135) C -0.5995(12) 0.3509(11) -0.7372(6) 0.060(4) Uani 1.00 1 d .
C(136) C -0.0041(12) -0.4284(14) -0.0543(6) 0.062(5) Uani 1.00 1 d .
C(137) C -0.2055(11) -0.9909(10) 0.0435(6) 0.055(4) Uani 1.00 1 d .
C(138) C -0.5775(9) -0.0124(8) -0.1478(4) 0.031(3) Uani 1.00 1 d .
C(139) C -0.6130(9) 0.2391(9) -0.2354(5) 0.035(3) Uani 1.00 1 d .
C(140) C -0.2057(13) -0.7958(12) 0.1019(6) 0.055(4) Uani 1.00 1 d .
C(141) C -0.2909(10) -0.1250(8) -0.5077(4) 0.036(3) Uani 1.00 1 d .
C(142) C 0.1637(10) -0.4724(8) -0.1168(5) 0.033(3) Uani 1.00 1 d .
C(143) C 0.3222(11) 0.7079(11) -0.8507(5) 0.046(4) Uani 1.00 1 d .
C(144) C -0.2306(9) 0.6213(9) -0.5941(5) 0.038(3) Uani 1.00 1 d .
C(145) C 0.1104(10) -0.4342(10) -0.0699(5) 0.042(4) Uani 1.00 1 d .
C(146) C -0.6081(11) 0.2937(11) -0.4934(5) 0.044(4) Uani 1.00 1 d .
C(147) C -0.6245(13) 0.2171(12) -0.0348(6) 0.064(5) Uani 1.00 1 d .
C(148) C -0.4373(10) 0.2960(9) -0.6316(5) 0.039(3) Uani 1.00 1 d .
C(149) C 0.0227(10) 0.8593(11) -0.5846(5) 0.049(4) Uani 1.00 1 d .
C(150) C -0.0618(10) -0.4615(12) -0.0851(5) 0.046(4) Uani 1.00 1 d .
C(151) C 0.0332(11) 0.6760(10) -0.7116(5) 0.046(4) Uani 1.00 1 d .
C(152) C -0.6185(10) 0.1680(9) -0.2676(5) 0.037(3) Uani 1.00 1 d .
C(153) C -0.7270(11) 0.2815(11) -0.0339(6) 0.051(4) Uani 1.00 1 d .
C(154) C -0.5225(10) 0.1081(8) -0.2944(4) 0.030(3) Uani 1.00 1 d .
C(155) C 0.4259(11) 0.8509(12) -0.8693(5) 0.051(4) Uani 1.00 1 d .
C(156) C 0.1264(12) 0.9765(11) -0.4001(5) 0.050(4) Uani 1.00 1 d .
C(157) C -0.5897(8) -0.1917(8) -0.1520(5) 0.035(3) Uani 1.00 1 d .
C(158) C -0.0606(12) -0.6905(10) 0.0802(6) 0.050(4) Uani 1.00 1 d .
C(159) C -0.8438(11) -0.0616(12) -0.2480(5) 0.047(4) Uani 1.00 1 d .
C(160) C -0.6581(9) 0.3693(10) -0.5250(5) 0.037(3) Uani 1.00 1 d .
C(161) C -0.2855(11) 0.2173(11) -0.6946(7) 0.058(4) Uani 1.00 1 d .
C(162) C 0.0764(9) 0.7629(9) -0.4562(4) 0.033(3) Uani 1.00 1 d .
C(163) C -0.2491(12) -0.0808(10) -0.4731(5) 0.047(4) Uani 1.00 1 d .
C(164) C 0.0250(9) 0.5702(9) -0.6934(5) 0.035(3) Uani 1.00 1 d .
C(165) C -0.3320(15) 0.0402(10) -0.5543(6) 0.069(5) Uani 1.00 1 d .
C(166) C -0.2999(10) -0.1338(13) -0.2125(7) 0.062(5) Uani 1.00 1 d .
C(167) C 0.3772(12) 0.7857(14) -0.8881(5) 0.057(4) Uani 1.00 1 d .
C(168) C -0.5378(11) -0.6201(12) 0.0527(5) 0.051(4) Uani 1.00 1 d .
C(169) C 0.3238(10) 0.7000(10) -0.7946(5) 0.042(3) Uani 1.00 1 d .
C(170) C 0.6097(9) 0.8842(12) -0.8112(6) 0.053(4) Uani 1.00 1 d .
C(171) C -0.2153(10) 0.2521(11) -0.6682(7) 0.062(5) Uani 1.00 1 d .
C(172) C 0.2373(16) 1.1718(13) -0.8284(6) 0.073(6) Uani 1.00 1 d .
C(173) C 0.0574(11) 0.7420(10) -0.6816(5) 0.043(3) Uani 1.00 1 d .
C(174) C -0.6139(10) 0.1856(11) -0.4938(5) 0.047(4) Uani 1.00 1 d .
C(175) C -0.8433(10) 0.0098(11) -0.0429(5) 0.044(4) Uani 1.00 1 d .
C(176) C -0.8568(14) -0.0175(15) 0.0188(6) 0.078(6) Uani 1.00 1 d .
C(177) C -0.3279(11) -0.1835(14) -0.2507(6) 0.062(5) Uani 1.00 1 d .
C(179) C -0.1459(14) -0.7357(12) 0.1171(6) 0.063(5) Uani 1.00 1 d .
C(180) C -0.7067(14) 0.4013(12) -0.7317(7) 0.073(5) Uani 1.00 1 d .
H(1) H -0.7114 0.1216 -0.6479 0.038 Uiso 1.00 1 c R
H(2) H -0.8118 0.0678 -0.6142 0.038 Uiso 1.00 1 c R
H(3) H -0.7113 0.0629 -0.5900 0.038 Uiso 1.00 1 c R
H(4) H -0.4392 0.2727 -0.1294 0.026 Uiso 1.00 1 c R
H(5) H -0.3891 0.3721 -0.1611 0.026 Uiso 1.00 1 c R
H(6) H -0.3537 0.2663 -0.1845 0.027 Uiso 1.00 1 c R
H(7) H -0.2683 0.0591 -0.1832 0.039 Uiso 1.00 1 c R
H(8) H -0.1494 0.0851 -0.2047 0.039 Uiso 1.00 1 c R
H(9) H -0.1986 0.0645 -0.1423 0.039 Uiso 1.00 1 c R
H(10) H -0.3240 -0.8051 -0.0231 0.034 Uiso 1.00 1 c R
H(11) H -0.2672 -0.9149 -0.0365 0.034 Uiso 1.00 1 c R
H(12) H -0.1984 -0.8233 -0.0445 0.034 Uiso 1.00 1 c R
H(13) H 0.2704 0.7577 -0.6082 0.033 Uiso 1.00 1 c R
H(14) H 0.2158 0.8725 -0.6104 0.033 Uiso 1.00 1 c R
H(15) H 0.2293 0.8110 -0.6593 0.033 Uiso 1.00 1 c R
H(16) H -0.0532 -0.6915 -0.1596 0.037 Uiso 1.00 1 c R
H(17) H -0.1734 -0.6421 -0.1545 0.037 Uiso 1.00 1 c R
H(18) H -0.1182 -0.6463 -0.1065 0.037 Uiso 1.00 1 c R
H(19) H 0.3948 0.9958 -0.7418 0.038 Uiso 1.00 1 c R
H(20) H 0.5087 0.9534 -0.7310 0.038 Uiso 1.00 1 c R
H(21) H 0.4222 0.8777 -0.7232 0.038 Uiso 1.00 1 c R
H(22) H -0.5257 -0.1322 -0.5651 0.035 Uiso 1.00 1 c R
H(23) H -0.4921 -0.0875 -0.6263 0.035 Uiso 1.00 1 c R
H(24) H -0.5046 -0.0163 -0.5815 0.035 Uiso 1.00 1 c R
H(25) H -0.2946 0.1615 -0.5220 0.088 Uiso 1.00 1 c R
H(26) H 0.3575 1.1655 -0.8958 0.136 Uiso 1.00 1 c R
H(27) H 0.2429 1.1812 -0.9080 0.136 Uiso 1.00 1 c R
H(28) H 0.2902 1.0720 -0.8842 0.136 Uiso 1.00 1 c R
H(29) H -0.5527 -0.7288 0.1218 0.140 Uiso 1.00 1 c R
H(30) H -0.5619 -0.6154 0.1349 0.140 Uiso 1.00 1 c R
H(31) H -0.4487 -0.6740 0.1110 0.140 Uiso 1.00 1 c R
H(32) H -0.3478 -0.6617 -0.3808 0.091 Uiso 1.00 1 c R
H(33) H -0.3265 -0.5523 -0.4123 0.091 Uiso 1.00 1 c R
H(34) H -0.3789 -0.5641 -0.3501 0.091 Uiso 1.00 1 c R
H(35) H -0.4044 0.5542 -0.8053 0.107 Uiso 1.00 1 c R
H(36) H -0.2915 0.4993 -0.7977 0.107 Uiso 1.00 1 c R
H(37) H -0.3158 0.6201 -0.8020 0.107 Uiso 1.00 1 c R
H(38) H -0.5917 0.1802 -0.1032 0.019 Uiso 1.00 1 c R
H(39) H -0.6585 0.1048 -0.0585 0.019 Uiso 1.00 1 c R
H(40) H -0.0457 0.6713 -0.4433 0.036 Uiso 1.00 1 c R
H(41) H -0.0979 -0.4883 -0.3032 0.031 Uiso 1.00 1 c R
H(42) H -0.2107 -0.4804 0.0854 0.037 Uiso 1.00 1 c R
H(43) H 0.0562 -0.4058 -0.3221 0.033 Uiso 1.00 1 c R
H(44) H 0.2392 -0.6846 -0.3130 0.040 Uiso 1.00 1 c R
H(45) H 0.3824 0.7648 -0.7422 0.035 Uiso 1.00 1 c R
H(46) H -0.6316 -0.0673 -0.2064 0.035 Uiso 1.00 1 c R
H(47) H -0.8131 0.2589 -0.6162 0.042 Uiso 1.00 1 c R
H(48) H 0.0506 0.4563 -0.6335 0.035 Uiso 1.00 1 c R
H(49) H -0.3552 -0.1888 -0.5790 0.031 Uiso 1.00 1 c R
H(50) H -0.0797 -0.0751 -0.1874 0.032 Uiso 1.00 1 c R
H(51) H -0.3581 0.0819 -0.3018 0.044 Uiso 1.00 1 c R
H(52) H -0.0202 -0.5406 -0.2032 0.031 Uiso 1.00 1 c R
H(53) H -0.0443 -0.1409 -0.2710 0.051 Uiso 1.00 1 c R
H(54) H 0.2518 0.5121 -0.4522 0.044 Uiso 1.00 1 c R
H(55) H -0.5138 -0.1621 -0.0429 0.053 Uiso 1.00 1 c R
H(56) H 0.1057 0.8374 -0.8574 0.036 Uiso 1.00 1 c R
H(57) H 0.0934 0.5667 -0.5791 0.040 Uiso 1.00 1 c R
H(58) H -0.5270 0.6096 -0.5401 0.040 Uiso 1.00 1 c R
H(59) H -0.2714 -0.5971 0.0442 0.040 Uiso 1.00 1 c R
H(60) H -0.1349 -0.1256 -0.1008 0.044 Uiso 1.00 1 c R
H(61) H -0.2020 -0.1940 -0.1208 0.044 Uiso 1.00 1 c R
H(62) H -0.2565 -0.0886 -0.1002 0.044 Uiso 1.00 1 c R
H(63) H -0.3482 0.2029 -0.2478 0.031 Uiso 1.00 1 c R
H(64) H 0.0852 -0.7669 -0.2973 0.039 Uiso 1.00 1 c R
H(65) H -0.5731 0.3396 -0.1681 0.035 Uiso 1.00 1 c R
H(66) H -0.0817 -0.7758 -0.0261 0.031 Uiso 1.00 1 c R
H(67) H -0.9352 -0.1392 -0.0993 0.039 Uiso 1.00 1 c R
H(68) H 0.0211 -0.6700 0.0009 0.037 Uiso 1.00 1 c R
H(69) H -0.8624 0.0862 -0.2280 0.042 Uiso 1.00 1 c R
H(70) H -0.3189 -0.8727 0.0566 0.037 Uiso 1.00 1 c R
H(71) H 0.2098 0.9204 -0.8186 0.035 Uiso 1.00 1 c R
H(72) H 0.1107 0.7283 -0.5621 0.040 Uiso 1.00 1 c R
H(73) H -0.7525 0.3920 -0.5795 0.042 Uiso 1.00 1 c R
H(74) H 0.4811 0.9837 -0.8246 0.041 Uiso 1.00 1 c R
H(75) H -0.4121 0.5774 -0.4803 0.043 Uiso 1.00 1 c R
H(76) H -0.0682 1.0577 -0.7304 0.041 Uiso 1.00 1 c R
H(77) H -0.6759 0.0850 -0.5260 0.046 Uiso 1.00 1 c R
H(78) H -0.9658 0.2076 -0.5724 0.051 Uiso 1.00 1 c R
H(79) H -0.9271 0.2303 -0.5230 0.051 Uiso 1.00 1 c R
H(80) H -0.9122 0.1169 -0.5369 0.051 Uiso 1.00 1 c R
H(81) H 0.1415 -0.5396 -0.1801 0.041 Uiso 1.00 1 c R
H(82) H -0.1723 -0.4601 -0.2146 0.050 Uiso 1.00 1 c R
H(83) H -0.1535 -0.3902 -0.1750 0.050 Uiso 1.00 1 c R
H(84) H -0.2284 -0.4778 -0.1529 0.050 Uiso 1.00 1 c R
H(85) H -0.0911 -0.2277 -0.3319 0.049 Uiso 1.00 1 c R
H(86) H -0.3382 -0.2360 -0.0071 0.058 Uiso 1.00 1 c R
H(87) H -0.4017 -0.3525 -0.0475 0.045 Uiso 1.00 1 c R
H(88) H -0.2880 -0.1565 -0.6651 0.045 Uiso 1.00 1 c R
H(89) H -0.2277 -0.0795 -0.6467 0.045 Uiso 1.00 1 c R
H(90) H -0.3333 -0.0390 -0.6668 0.045 Uiso 1.00 1 c R
H(91) H 0.2259 1.0732 -0.3876 0.074 Uiso 1.00 1 c R
H(92) H 0.1046 1.1035 -0.3597 0.074 Uiso 1.00 1 c R
H(93) H 0.1456 1.1301 -0.4224 0.074 Uiso 1.00 1 c R
H(94) H -0.8907 -0.2660 -0.1599 0.054 Uiso 1.00 1 c R
H(95) H 0.3266 0.6678 -0.4643 0.042 Uiso 1.00 1 c R
H(96) H -0.5522 -0.2910 -0.0874 0.060 Uiso 1.00 1 c R
H(97) H -0.4003 0.3774 -0.5774 0.047 Uiso 1.00 1 c R
H(98) H -0.1738 0.9688 -0.7657 0.052 Uiso 1.00 1 c R
H(99) H -0.3317 0.5144 -0.7104 0.064 Uiso 1.00 1 c R
H(100) H -0.4479 0.5081 -0.7167 0.064 Uiso 1.00 1 c R
H(101) H -0.2687 0.6519 -0.6681 0.038 Uiso 1.00 1 c R
H(102) H -0.5361 0.4945 -0.2061 0.051 Uiso 1.00 1 c R
H(103) H -0.5203 0.4472 -0.2599 0.051 Uiso 1.00 1 c R
H(104) H -0.4200 0.4550 -0.2377 0.051 Uiso 1.00 1 c R
H(105) H -0.1785 -0.5508 -0.3826 0.055 Uiso 1.00 1 c R
H(106) H -0.1729 -0.6704 -0.3821 0.055 Uiso 1.00 1 c R
H(107) H -0.5543 0.3992 -0.7335 0.068 Uiso 1.00 1 c R
H(108) H -0.5746 0.3287 -0.7724 0.068 Uiso 1.00 1 c R
H(109) H -0.0416 -0.4009 -0.0214 0.072 Uiso 1.00 1 c R
H(110) H -0.2640 -1.0322 0.0563 0.068 Uiso 1.00 1 c R
H(111) H -0.1641 -0.9987 0.0703 0.068 Uiso 1.00 1 c R
H(112) H -0.1601 -1.0132 0.0106 0.068 Uiso 1.00 1 c R
H(113) H -0.5849 0.0589 -0.1631 0.037 Uiso 1.00 1 c R
H(114) H -0.6776 0.2789 -0.2181 0.040 Uiso 1.00 1 c R
H(115) H -0.2625 -0.8277 0.1279 0.065 Uiso 1.00 1 c R
H(116) H -0.2930 -0.1984 -0.5024 0.046 Uiso 1.00 1 c R
H(117) H 0.2407 -0.4752 -0.1285 0.041 Uiso 1.00 1 c R
H(118) H -0.1547 0.6253 -0.6076 0.045 Uiso 1.00 1 c R
H(119) H -0.6268 0.1834 0.0013 0.076 Uiso 1.00 1 c R
H(120) H -0.5691 0.2621 -0.0452 0.076 Uiso 1.00 1 c R
H(121) H -0.5141 0.3112 -0.6196 0.045 Uiso 1.00 1 c R
H(122) H 0.0170 0.8751 -0.5488 0.059 Uiso 1.00 1 c R
H(123) H -0.0456 0.8432 -0.5871 0.059 Uiso 1.00 1 c R
H(124) H 0.0431 0.9179 -0.6105 0.059 Uiso 1.00 1 c R
H(125) H -0.1390 -0.4567 -0.0741 0.056 Uiso 1.00 1 c R
H(126) H 0.0201 0.7032 -0.7464 0.055 Uiso 1.00 1 c R
H(127) H -0.6873 0.1577 -0.2723 0.045 Uiso 1.00 1 c R
H(128) H -0.7163 0.3410 -0.0606 0.066 Uiso 1.00 1 c R
H(129) H -0.7561 0.3034 0.0012 0.066 Uiso 1.00 1 c R
H(130) H -0.7764 0.2424 -0.0418 0.066 Uiso 1.00 1 c R
H(131) H 0.4594 0.9050 -0.8944 0.058 Uiso 1.00 1 c R
H(132) H 0.0508 0.9718 -0.3859 0.057 Uiso 1.00 1 c R
H(133) H 0.1672 0.9215 -0.3819 0.057 Uiso 1.00 1 c R
H(134) H -0.8225 -0.0423 -0.2864 0.060 Uiso 1.00 1 c R
H(135) H -0.6519 0.4408 -0.5251 0.045 Uiso 1.00 1 c R
H(136) H -0.2576 0.1825 -0.7261 0.066 Uiso 1.00 1 c R
H(137) H 0.0299 0.8272 -0.4555 0.038 Uiso 1.00 1 c R
H(138) H -0.2190 -0.1241 -0.4456 0.059 Uiso 1.00 1 c R
H(139) H -0.3602 0.0827 -0.5826 0.094 Uiso 1.00 1 c R
H(140) H -0.3534 -0.1133 -0.1815 0.080 Uiso 1.00 1 c R
H(141) H 0.3807 0.7912 -0.9261 0.066 Uiso 1.00 1 c R
H(142) H -0.5458 -0.5459 0.0484 0.060 Uiso 1.00 1 c R
H(143) H -0.6006 -0.6430 0.0471 0.060 Uiso 1.00 1 c R
H(144) H 0.2888 0.6482 -0.7684 0.047 Uiso 1.00 1 c R
H(145) H 0.6481 0.9437 -0.8226 0.061 Uiso 1.00 1 c R
H(146) H 0.6314 0.8390 -0.8387 0.061 Uiso 1.00 1 c R
H(147) H 0.6258 0.8484 -0.7782 0.061 Uiso 1.00 1 c R
H(148) H -0.1387 0.2352 -0.6800 0.076 Uiso 1.00 1 c R
H(149) H 0.1607 1.1869 -0.8243 0.089 Uiso 1.00 1 c R
H(150) H 0.2658 1.2318 -0.8238 0.089 Uiso 1.00 1 c R
H(151) H 0.0583 0.8144 -0.6943 0.052 Uiso 1.00 1 c R
H(152) H -0.5770 0.1340 -0.4719 0.057 Uiso 1.00 1 c R
H(153) H -0.8023 -0.0480 -0.0600 0.055 Uiso 1.00 1 c R
H(154) H -0.8060 0.0697 -0.0558 0.055 Uiso 1.00 1 c R
H(155) H -0.8619 0.0453 0.0340 0.090 Uiso 1.00 1 c R
H(156) H -0.7959 -0.0637 0.0265 0.090 Uiso 1.00 1 c R
H(157) H -0.9215 -0.0495 0.0342 0.090 Uiso 1.00 1 c R
H(158) H -0.4023 -0.1906 -0.2469 0.078 Uiso 1.00 1 c R
H(159) H -0.1631 -0.7236 0.1542 0.069 Uiso 1.00 1 c R
H(160) H -0.7425 0.3721 -0.7530 0.089 Uiso 1.00 1 c R
H(161) H -0.7047 0.4737 -0.7441 0.089 Uiso 1.00 1 c R
H(162) H -0.7452 0.3924 -0.6945 0.089 Uiso 1.00 1 c R

loop_
_atom_site_aniso_label
_atom_site_aniso_U_11
_atom_site_aniso_U_22
_atom_site_aniso_U_33
_atom_site_aniso_U_12
_atom_site_aniso_U_13
_atom_site_aniso_U_23
I(1) 0.0674(6) 0.0565(6) 0.0500(5) -0.0295(5) -0.0264(5) -0.0048(4)
I(2) 0.0677(6) 0.0433(5) 0.0416(5) -0.0213(4) -0.0145(4) -0.0089(4)
I(3) 0.0891(8) 0.0686(7) 0.0750(7) 0.0073(6) -0.0534(6) -0.0335(6)
I(4) 0.0435(5) 0.0520(5) 0.0383(5) -0.0162(4) -0.0120(4) -0.0138(4)
I(5) 0.0550(6) 0.0665(6) 0.0617(6) -0.0111(4) -0.0315(5) -0.0213(5)
I(6) 0.0563(6) 0.0447(5) 0.0699(6) -0.0027(4) -0.0319(5) -0.0254(4)
I(8) 0.0911(8) 0.0654(7) 0.0939(9) 0.0065(6) -0.0604(7) -0.0400(6)
I(9) 0.0542(5) 0.0381(4) 0.0471(5) -0.0066(4) -0.0198(4) -0.0138(4)
Cl(1) 0.044(2) 0.066(2) 0.072(2) -0.0047(17) -0.0369(19) -0.0135(19)
Cl(2) 0.0484(19) 0.0427(18) 0.0387(18) -0.0226(15) -0.0053(15) -0.0010(14)
Cl(3) 0.064(2) 0.0462(19) 0.058(2) -0.0060(16) -0.0438(19) 0.0101(16)
Cl(4) 0.043(2) 0.0341(18) 0.143(4) -0.0038(15) -0.039(2) -0.022(2)
Cl(5) 0.094(3) 0.0369(18) 0.070(2) -0.0022(18) -0.047(2) -0.0221(18)
Cl(6) 0.0312(16) 0.0376(16) 0.057(2) -0.0114(13) -0.0103(15) -0.0105(15)
Cl(8) 0.0384(18) 0.0280(15) 0.091(2) 0.0000(12) -0.0331(18) -0.0135(16)
Cl(9) 0.058(2) 0.076(2) 0.080(2) 0.021(2) -0.028(2) -0.058(2)
S(1) 0.0374(17) 0.0425(17) 0.0317(17) -0.0126(13) -0.0146(14) 0.0014(13)
S(2) 0.045(2) 0.048(2) 0.044(2) -0.0174(16) 0.0088(16) -0.0045(16)
S(3) 0.0282(16) 0.0265(15) 0.059(2) -0.0049(12) -0.0118(15) -0.0053(14)
S(5) 0.0317(16) 0.0290(14) 0.0324(17) -0.0098(12) -0.0021(13) -0.0090(12)
S(6) 0.0404(18) 0.0445(18) 0.0311(17) -0.0154(14) -0.0157(14) 0.0141(14)
S(7) 0.0453(19) 0.0285(15) 0.0425(19) 0.0086(13) -0.0234(15) -0.0104(13)
S(8) 0.0376(17) 0.0269(15) 0.053(2) -0.0080(12) -0.0217(15) 0.0010(14)
S(9) 0.0356(18) 0.0439(18) 0.059(2) 0.0107(14) -0.0249(16) -0.0207(17)
P(1) 0.0304(16) 0.0224(14) 0.0335(17) -0.0026(11) -0.0149(13) 0.0012(12)
P(2) 0.0228(15) 0.0315(15) 0.0253(16) -0.0018(12) -0.0100(12) 0.0032(12)
P(3) 0.0314(16) 0.0200(13) 0.0254(16) 0.0003(11) -0.0068(13) -0.0041(11)
P(5) 0.0214(15) 0.0278(15) 0.0336(17) -0.0017(12) -0.0006(13) 0.0063(13)
P(6) 0.0217(15) 0.0231(14) 0.0250(16) 0.0009(11) -0.0050(12) 0.0029(12)
P(7) 0.0238(15) 0.0241(14) 0.0212(15) -0.0058(11) -0.0060(12) 0.0000(11)
P(8) 0.0242(15) 0.0247(14) 0.0319(17) 0.0021(11) -0.0091(13) -0.0061(12)
P(9) 0.0350(17) 0.0304(16) 0.0225(15) -0.0103(13) -0.0074(13) 0.0009(12)
O(1) 0.051(5) 0.037(5) 0.039(5) 0.000(4) -0.017(4) 0.008(4)
O(33) 0.035(4) 0.018(3) 0.023(4) -0.002(3) -0.006(3) 0.001(3)
O(34) 0.025(4) 0.022(3) 0.030(4) -0.007(3) -0.007(3) 0.009(3)
O(35) 0.021(3) 0.036(4) 0.015(3) -0.004(3) -0.001(3) -0.004(3)
O(36) 0.038(4) 0.030(4) 0.029(4) -0.009(3) -0.019(3) 0.001(3)
O(37) 0.017(4) 0.031(4) 0.040(4) -0.002(3) -0.006(3) 0.011(3)
O(38) 0.027(4) 0.038(4) 0.026(4) -0.007(3) 0.010(3) -0.002(3)
O(39) 0.043(5) 0.033(4) 0.030(4) 0.004(3) -0.013(3) -0.013(3)
O(40) 0.020(4) 0.030(4) 0.034(4) 0.003(3) -0.009(3) -0.008(3)
O(41) 0.025(4) 0.023(3) 0.040(4) 0.004(3) -0.014(3) -0.003(3)
O(42) 0.029(4) 0.040(4) 0.029(4) 0.006(3) -0.008(3) -0.009(3)
O(43) 0.022(4) 0.032(4) 0.029(4) 0.002(3) -0.007(3) -0.001(3)
O(44) 0.040(4) 0.039(4) 0.025(4) -0.006(3) -0.008(3) 0.003(3)
O(47) 0.036(5) 0.053(5) 0.033(4) -0.009(4) -0.011(4) 0.014(4)
O(48) 0.036(4) 0.030(4) 0.020(4) -0.013(3) -0.005(3) 0.002(3)
N(1) 0.031(5) 0.034(5) 0.030(5) -0.005(4) -0.013(4) -0.003(4)
N(2) 0.028(5) 0.017(4) 0.021(4) -0.002(3) -0.007(3) -0.001(3)
N(49) 0.028(5) 0.027(4) 0.041(6) -0.005(3) -0.015(4) -0.010(4)
N(50) 0.024(5) 0.017(4) 0.044(6) 0.003(3) -0.011(4) 0.006(4)
N(51) 0.035(5) 0.024(4) 0.022(5) -0.013(4) -0.006(4) 0.001(3)
N(54) 0.030(5) 0.031(5) 0.032(5) -0.010(4) -0.013(4) -0.002(4)
N(55) 0.016(4) 0.037(5) 0.041(6) -0.001(4) -0.011(4) -0.000(4)
N(56) 0.029(5) 0.026(4) 0.031(5) -0.014(3) -0.015(4) 0.006(4)
C(1) 0.024(5) 0.021(5) 0.015(5) -0.007(4) -0.003(4) -0.003(4)
C(2) 0.119(14) 0.034(7) 0.066(10) -0.020(8) -0.059(10) 0.001(7)
C(3) 0.24(3) 0.065(13) 0.038(10) -0.033(15) -0.023(14) 0.008(9)
C(4) 0.053(11) 0.26(3) 0.034(10) -0.049(15) 0.012(8) -0.021(14)
C(5) 0.083(12) 0.098(13) 0.047(9) -0.054(10) -0.042(9) 0.029(9)
C(6) 0.136(19) 0.082(14) 0.049(10) 0.021(12) -0.022(11) -0.040(10)
C(57) 0.019(5) 0.025(5) 0.003(4) 0.022(4) -0.003(4) -0.010(3)
C(58) 0.022(6) 0.045(7) 0.023(6) -0.022(5) 0.002(4) -0.000(5)
C(59) 0.023(6) 0.031(6) 0.023(5) -0.000(4) -0.003(4) -0.013(4)
C(60) 0.034(6) 0.030(6) 0.030(6) 0.005(4) -0.009(5) -0.013(5)
C(61) 0.038(6) 0.021(5) 0.023(6) -0.006(4) -0.012(5) 0.001(4)
C(62) 0.026(6) 0.025(5) 0.049(7) 0.006(4) -0.018(5) -0.008(5)
C(63) 0.024(6) 0.028(5) 0.029(6) 0.001(4) -0.004(5) -0.014(4)
C(64) 0.030(6) 0.035(6) 0.022(6) -0.003(4) -0.009(5) -0.000(5)
C(65) 0.033(6) 0.021(5) 0.024(6) -0.005(4) -0.008(5) 0.005(4)
C(66) 0.022(6) 0.036(6) 0.030(6) 0.000(4) -0.003(5) -0.002(5)
C(67) 0.032(6) 0.043(7) 0.025(6) -0.010(5) -0.011(5) -0.006(5)
C(68) 0.029(6) 0.016(5) 0.040(7) 0.003(4) -0.019(5) -0.005(4)
C(69) 0.032(6) 0.031(6) 0.042(7) 0.007(5) -0.017(5) -0.012(5)
C(70) 0.016(5) 0.026(5) 0.046(7) -0.004(4) -0.003(5) -0.002(5)
C(71) 0.041(7) 0.018(5) 0.029(6) -0.000(4) -0.022(5) 0.006(4)
C(72) 0.038(7) 0.026(6) 0.039(7) 0.004(5) -0.018(6) -0.001(5)
C(73) 0.025(5) 0.018(5) 0.034(6) -0.006(4) -0.012(5) -0.006(4)
C(74) 0.033(6) 0.019(5) 0.028(6) 0.000(4) -0.010(5) -0.012(4)
C(75) 0.028(6) 0.038(7) 0.044(8) -0.007(5) 0.002(5) -0.002(6)
C(76) 0.034(6) 0.022(5) 0.022(6) -0.014(4) -0.001(5) -0.001(4)
C(77) 0.032(6) 0.023(5) 0.048(7) -0.001(4) -0.027(5) 0.002(5)
C(78) 0.027(7) 0.062(9) 0.039(7) -0.018(6) -0.008(6) 0.002(6)
C(79) 0.027(6) 0.035(6) 0.033(6) -0.015(5) -0.003(5) -0.003(5)
C(80) 0.037(7) 0.030(6) 0.043(8) -0.004(5) -0.003(6) -0.002(5)
C(81) 0.044(7) 0.027(6) 0.063(9) -0.006(5) -0.035(6) 0.018(6)
C(82) 0.029(6) 0.030(6) 0.032(6) -0.005(4) -0.011(5) 0.004(5)
C(83) 0.028(6) 0.032(6) 0.040(7) 0.000(4) -0.015(5) -0.008(5)
C(84) 0.011(5) 0.024(5) 0.037(6) 0.003(4) 0.008(4) 0.003(4)
C(85) 0.037(7) 0.031(6) 0.033(7) -0.011(5) -0.008(5) 0.001(5)
C(86) 0.032(6) 0.040(7) 0.026(6) -0.013(5) -0.004(5) 0.003(5)
C(87) 0.044(7) 0.025(5) 0.031(6) 0.007(5) -0.014(5) -0.001(5)
C(88) 0.040(7) 0.020(5) 0.050(8) -0.009(5) -0.018(6) 0.005(5)
C(89) 0.019(5) 0.031(6) 0.029(6) -0.008(4) 0.000(4) -0.005(5)
C(90) 0.039(7) 0.019(5) 0.041(7) 0.003(4) -0.016(5) 0.004(5)
C(91) 0.036(6) 0.020(5) 0.031(6) 0.007(4) -0.011(5) -0.003(4)
C(92) 0.031(6) 0.026(5) 0.021(6) 0.005(4) -0.000(5) -0.005(4)
C(93) 0.037(7) 0.036(6) 0.024(6) 0.009(5) -0.012(5) -0.001(5)
C(94) 0.022(6) 0.045(7) 0.021(6) 0.006(5) 0.001(5) -0.003(5)
C(95) 0.037(6) 0.032(6) 0.030(6) -0.011(5) -0.017(5) -0.001(5)
C(96) 0.033(6) 0.028(6) 0.030(6) -0.001(4) -0.011(5) -0.002(5)
C(97) 0.025(6) 0.046(7) 0.034(7) -0.006(5) -0.006(5) 0.000(5)
C(98) 0.034(7) 0.036(6) 0.030(7) -0.013(5) -0.015(5) 0.001(5)
C(99) 0.024(6) 0.046(7) 0.022(6) 0.001(5) 0.001(5) 0.003(5)
C(100) 0.013(5) 0.021(5) 0.053(8) -0.001(4) -0.007(5) 0.011(5)
C(101) 0.032(6) 0.024(5) 0.033(6) 0.004(4) -0.014(5) -0.001(4)
C(102) 0.032(7) 0.059(9) 0.038(8) 0.022(6) -0.003(6) -0.026(7)
C(103) 0.023(6) 0.035(6) 0.028(6) -0.002(4) -0.007(5) -0.002(5)
C(104) 0.020(6) 0.047(7) 0.019(6) -0.011(5) 0.002(4) -0.002(5)
C(105) 0.037(7) 0.027(6) 0.042(7) -0.012(5) -0.016(6) -0.007(5)
C(106) 0.037(6) 0.043(6) 0.020(6) -0.018(5) -0.004(5) -0.012(5)
C(107) 0.011(5) 0.040(6) 0.030(6) -0.007(4) 0.002(4) -0.002(5)
C(108) 0.034(7) 0.036(6) 0.034(7) -0.008(5) -0.004(5) -0.001(5)
C(109) 0.025(6) 0.046(7) 0.031(7) -0.008(5) 0.003(5) 0.003(5)
C(110) 0.030(6) 0.033(6) 0.019(6) 0.000(4) -0.002(5) -0.004(4)
C(111) 0.060(9) 0.016(5) 0.079(10) -0.012(5) -0.032(8) 0.005(6)
C(112) 0.050(8) 0.031(6) 0.028(6) -0.013(5) -0.016(6) 0.002(5)
C(113) 0.022(6) 0.046(7) 0.034(7) -0.002(5) -0.002(5) -0.008(5)
C(114) 0.045(7) 0.027(6) 0.044(7) -0.019(5) -0.022(6) 0.005(5)
C(115) 0.021(6) 0.063(9) 0.045(8) 0.003(5) -0.010(5) -0.016(6)
C(116) 0.036(7) 0.031(6) 0.035(7) 0.004(5) -0.012(5) -0.003(5)
C(117) 0.049(8) 0.041(7) 0.036(7) -0.005(6) -0.014(6) -0.008(6)
C(118) 0.033(6) 0.019(5) 0.038(7) 0.003(4) -0.017(5) -0.001(4)
C(119) 0.032(6) 0.026(5) 0.028(6) -0.006(4) -0.009(5) 0.001(4)
C(120) 0.028(7) 0.066(9) 0.030(7) -0.010(6) 0.000(5) -0.009(6)
C(121) 0.057(8) 0.019(5) 0.067(9) 0.011(5) -0.034(7) -0.010(6)
C(122) 0.047(7) 0.025(6) 0.040(7) 0.007(5) -0.018(6) -0.007(5)
C(123) 0.029(6) 0.032(6) 0.051(8) -0.005(5) -0.013(6) 0.002(5)
C(124) 0.054(9) 0.091(12) 0.040(9) -0.012(8) -0.010(7) -0.025(8)
C(125) 0.046(8) 0.033(7) 0.054(9) 0.014(5) -0.018(7) -0.008(6)
C(126) 0.017(6) 0.043(7) 0.046(8) -0.003(5) 0.003(5) -0.012(6)
C(127) 0.042(7) 0.027(6) 0.082(10) 0.001(5) -0.038(7) 0.019(6)
C(128) 0.034(7) 0.034(6) 0.049(8) 0.002(5) -0.003(6) -0.010(5)
C(129) 0.028(7) 0.058(8) 0.043(7) -0.003(6) -0.016(6) -0.012(6)
C(130) 0.044(7) 0.039(7) 0.035(7) 0.006(5) -0.020(6) -0.025(5)
C(131) 0.057(9) 0.040(7) 0.064(10) 0.018(6) -0.025(7) -0.021(7)
C(132) 0.042(7) 0.024(5) 0.029(6) 0.001(5) -0.007(5) -0.001(4)
C(133) 0.052(8) 0.029(6) 0.045(8) 0.004(5) -0.016(6) -0.003(5)
C(134) 0.048(8) 0.054(8) 0.037(7) -0.009(6) -0.017(6) 0.005(6)
C(135) 0.060(10) 0.043(8) 0.067(10) -0.004(7) -0.022(8) 0.034(7)
C(136) 0.044(9) 0.096(13) 0.041(8) -0.020(8) -0.002(7) 0.006(8)
C(137) 0.051(9) 0.037(7) 0.080(11) -0.014(6) -0.033(8) 0.016(7)
C(138) 0.033(6) 0.025(5) 0.035(6) -0.005(4) -0.010(5) 0.003(5)
C(139) 0.027(6) 0.037(6) 0.037(7) 0.010(5) -0.009(5) 0.000(5)
C(140) 0.056(10) 0.065(10) 0.040(8) -0.008(7) -0.005(7) -0.010(7)
C(141) 0.065(8) 0.017(5) 0.034(7) -0.009(5) -0.028(6) 0.002(4)
C(142) 0.042(7) 0.017(5) 0.043(7) 0.000(4) -0.017(6) -0.002(5)
C(143) 0.041(7) 0.064(9) 0.040(8) 0.019(6) -0.021(6) -0.031(7)
C(144) 0.022(6) 0.041(7) 0.049(8) 0.011(5) -0.008(5) -0.013(6)
C(145) 0.033(7) 0.045(7) 0.051(8) -0.013(5) -0.022(6) 0.013(6)
C(146) 0.048(8) 0.047(8) 0.040(7) -0.020(6) -0.011(6) -0.004(6)
C(147) 0.069(10) 0.058(10) 0.063(10) 0.027(8) -0.030(8) -0.018(8)
C(148) 0.028(6) 0.037(7) 0.048(8) -0.004(5) -0.013(6) 0.011(6)
C(149) 0.039(7) 0.059(9) 0.049(8) -0.015(6) -0.008(6) -0.002(7)
C(150) 0.026(7) 0.078(10) 0.036(7) -0.015(6) -0.002(6) -0.012(7)
C(151) 0.060(9) 0.039(7) 0.038(8) -0.012(6) -0.019(6) 0.012(6)
C(152) 0.032(7) 0.028(6) 0.053(8) -0.009(5) -0.018(6) 0.006(5)
C(153) 0.048(8) 0.053(8) 0.063(9) 0.018(6) -0.025(7) -0.045(7)
C(154) 0.044(7) 0.026(5) 0.024(6) -0.014(5) -0.013(5) -0.001(4)
C(155) 0.045(8) 0.066(10) 0.033(8) -0.006(7) -0.008(6) 0.014(7)
C(156) 0.057(9) 0.056(9) 0.031(7) 0.007(7) -0.008(6) -0.006(6)
C(157) 0.017(5) 0.021(5) 0.064(9) 0.005(4) -0.007(5) -0.004(5)
C(158) 0.068(10) 0.031(7) 0.062(10) 0.009(6) -0.037(8) -0.014(6)
C(159) 0.046(8) 0.072(10) 0.031(7) -0.013(7) -0.009(6) -0.019(7)
C(160) 0.032(7) 0.041(7) 0.040(7) -0.003(5) -0.004(5) -0.017(6)
C(161) 0.040(8) 0.037(7) 0.089(12) -0.009(6) 0.006(8) -0.017(7)
C(162) 0.028(6) 0.031(6) 0.035(7) -0.001(5) -0.005(5) -0.002(5)
C(163) 0.067(9) 0.042(8) 0.037(7) -0.008(6) -0.026(7) 0.001(6)
C(164) 0.032(6) 0.033(6) 0.047(7) -0.002(5) -0.018(6) -0.017(5)
C(165) 0.123(14) 0.027(7) 0.085(11) -0.017(8) -0.082(11) 0.014(7)
C(166) 0.022(7) 0.088(11) 0.089(12) -0.001(7) -0.006(7) -0.064(10)
C(167) 0.052(9) 0.100(13) 0.013(6) 0.013(9) -0.008(6) -0.008(7)
C(168) 0.040(8) 0.073(10) 0.037(8) -0.021(7) 0.001(6) -0.002(7)
C(169) 0.042(7) 0.048(8) 0.029(7) 0.016(6) -0.008(6) -0.006(6)
C(170) 0.023(7) 0.074(10) 0.056(9) -0.010(6) -0.000(6) -0.002(7)
C(171) 0.015(6) 0.042(8) 0.133(15) 0.006(5) -0.011(8) -0.039(9)
C(172) 0.098(14) 0.067(11) 0.058(11) -0.042(10) -0.022(10) 0.014(8)
C(173) 0.063(9) 0.037(7) 0.029(7) -0.021(6) -0.009(6) 0.005(5)
C(174) 0.040(7) 0.056(8) 0.047(8) -0.025(6) -0.019(6) 0.022(6)
C(175) 0.048(8) 0.045(7) 0.044(8) 0.005(6) -0.026(6) -0.005(6)
C(176) 0.067(11) 0.108(15) 0.049(10) 0.021(10) -0.026(8) 0.004(9)
C(177) 0.024(7) 0.109(14) 0.062(10) -0.023(7) 0.006(7) -0.045(10)
C(179) 0.083(12) 0.058(10) 0.032(8) 0.018(9) -0.008(8) 0.008(7)
C(180) 0.084(12) 0.042(9) 0.097(14) 0.008(8) -0.048(10) 0.008(8)

loop_
_atom_type_symbol
_atom_type_description
_atom_type_scat_dispersion_real
_atom_type_scat_dispersion_imag
_atom_type_scat_source
C C 0.003 0.002
;
International Tables for Crystallography
(1992, Vol. C, Tables 4.2.6.8 and 6.1.1.4)
;
H H 0.000 0.000
;
International Tables for Crystallography
(1992, Vol. C, Table 6.1.1.4)
;
Cl Cl 0.148 0.159
;
International Tables for Crystallography
(1992, Vol. C, Tables 4.2.6.8 and 6.1.1.4)
;
I I -0.474 1.812
;
International Tables for Crystallography
(1992, Vol. C, Tables 4.2.6.8 and 6.1.1.4)
;
N N 0.006 0.003
;
International Tables for Crystallography
(1992, Vol. C, Tables 4.2.6.8 and 6.1.1.4)
;
P P 0.102 0.094
;
International Tables for Crystallography
(1992, Vol. C, Tables 4.2.6.8 and 6.1.1.4)
;
S S 0.125 0.123
;
International Tables for Crystallography
(1992, Vol. C, Tables 4.2.6.8 and 6.1.1.4)
;
O O 0.011 0.006
;
International Tables for Crystallography
(1992, Vol. C, Tables 4.2.6.8 and 6.1.1.4)
;

loop_
_geom_angle_atom_site_label_1
_geom_angle_atom_site_label_2
_geom_angle_atom_site_label_3
_geom_angle
_geom_angle_publ_flag
S(8) P(1) O(39) 112.4(4) yes
S(8) P(1) O(41) 115.9(3) yes
S(8) P(1) C(68) 110.8(3) yes
O(39) P(1) O(41) 104.7(4) yes
O(39) P(1) C(68) 105.3(4) yes
O(41) P(1) C(68) 107.1(5) yes
S(9) P(2) O(43) 117.0(3) yes
S(9) P(2) O(47) 113.2(3) yes
S(9) P(2) C(71) 110.9(3) yes
O(43) P(2) O(47) 102.5(4) yes
O(43) P(2) C(71) 108.7(5) yes
O(47) P(2) C(71) 103.4(5) yes
S(7) P(3) O(33) 116.8(3) yes
S(7) P(3) O(38) 113.4(3) yes
S(7) P(3) C(63) 111.2(3) yes
O(33) P(3) O(38) 102.5(4) yes
O(33) P(3) C(63) 109.3(5) yes
O(38) P(3) C(63) 102.4(5) yes
S(2) P(5) O(1) 112.5(3) yes
S(2) P(5) O(37) 115.7(3) yes
S(2) P(5) C(100) 111.3(4) yes
O(1) P(5) O(37) 102.6(4) yes
O(1) P(5) C(100) 104.8(5) yes
O(37) P(5) C(100) 109.2(5) yes
S(6) P(6) O(34) 115.1(3) yes
S(6) P(6) C(57) 111.9(3) yes
S(6) P(6) C(84) 110.6(3) yes
O(34) P(6) C(57) 107.0(4) yes
O(34) P(6) C(84) 110.3(4) yes
C(57) P(6) C(84) 101.0(5) yes
S(5) P(7) O(35) 116.2(3) yes
S(5) P(7) O(36) 112.3(3) yes
S(5) P(7) C(1) 111.0(3) yes
O(35) P(7) O(36) 104.0(4) yes
O(35) P(7) C(1) 109.0(4) yes
O(36) P(7) C(1) 103.4(4) yes
S(3) P(8) O(40) 116.1(3) yes
S(3) P(8) O(42) 112.8(4) yes
S(3) P(8) C(101) 111.4(3) yes
O(40) P(8) O(42) 103.9(4) yes
O(40) P(8) C(101) 107.2(5) yes
O(42) P(8) C(101) 104.6(5) yes
S(1) P(9) O(44) 113.0(4) yes
S(1) P(9) O(48) 116.7(3) yes
S(1) P(9) C(104) 110.7(4) yes
O(44) P(9) O(48) 104.3(4) yes
O(44) P(9) C(104) 104.5(4) yes
O(48) P(9) C(104) 106.6(5) yes
P(5) O(1) C(135) 124.0(7) yes
P(7) O(36) C(134) 123.7(7) yes
P(3) O(38) C(168) 121.4(8) yes
P(1) O(39) C(131) 119.9(7) yes
P(8) O(42) C(175) 120.2(6) yes
P(9) O(44) C(156) 122.8(8) yes
P(2) O(47) C(172) 123.7(9) yes
P(7) C(1) C(59) 121.7(7) yes
P(7) C(1) C(90) 121.4(8) yes
C(59) C(1) C(90) 116.7(10) yes
C(67) C(2) C(165) 118.1(13) yes
P(6) C(57) C(147) 126.7(11) yes
C(86) C(58) C(162) 117.9(11) yes
C(1) C(59) C(61) 121.7(9) yes
C(87) C(60) C(130) 121.6(12) yes
C(59) C(61) C(95) 119.5(10) yes
C(90) C(62) C(95) 119.3(10) yes
P(3) C(63) C(87) 118.4(8) yes
P(3) C(63) C(122) 124.3(10) yes
C(87) C(63) C(122) 117.2(12) yes
C(94) C(64) C(169) 121.0(11) yes
C(89) C(65) C(91) 122.3(11) yes
C(89) C(65) C(139) 119.0(11) yes
C(91) C(65) C(139) 118.6(9) yes
C(138) C(66) C(157) 117.4(11) yes
I(4) C(67) C(2) 118.7(10) yes
I(4) C(67) C(163) 120.9(10) yes
C(2) C(67) C(163) 120.4(14) yes
P(1) C(68) C(85) 121.9(9) yes
P(1) C(68) C(132) 117.6(8) yes
C(85) C(68) C(132) 119.9(12) yes
N(1) C(69) C(107) 110.6(9) yes
N(1) C(69) C(115) 108.4(10) yes
C(107) C(69) C(115) 111.9(10) yes
C(83) C(70) C(164) 119.6(10) yes
P(2) C(71) C(103) 116.6(9) yes
P(2) C(71) C(113) 126.6(9) yes
C(103) C(71) C(113) 116.9(12) yes
Cl(3) C(72) C(112) 120.3(9) yes
Cl(3) C(72) C(144) 119.2(9) yes
C(112) C(72) C(144) 120.4(13) yes
N(56) C(73) C(119) 112.7(8) yes
N(56) C(73) C(123) 108.2(9) yes
C(119) C(73) C(123) 113.9(9) yes
N(49) C(74) C(88) 108.4(8) yes
N(49) C(74) C(118) 112.3(9) yes
C(88) C(74) C(118) 113.8(9) yes
C(89) C(75) C(154) 121.3(10) yes
N(54) C(76) C(98) 109.7(9) yes
N(54) C(76) C(117) 108.4(9) yes
C(98) C(76) C(117) 116.3(10) yes
Cl(1) C(77) C(82) 117.5(9) yes
Cl(1) C(77) C(129) 118.6(9) yes
C(82) C(77) C(129) 123.9(13) yes
C(118) C(78) C(120) 123.8(12) yes
C(83) C(79) C(106) 119.2(11) yes
C(83) C(79) C(173) 120.7(13) yes
C(106) C(79) C(173) 120.1(10) yes
C(86) C(80) C(126) 119.4(11) yes
C(84) C(81) C(127) 121.2(13) yes
C(77) C(82) C(103) 120.1(11) yes
C(70) C(83) C(79) 119.9(11) yes
P(6) C(84) C(81) 123.2(10) yes
P(6) C(84) C(138) 119.4(8) yes
C(81) C(84) C(138) 117.4(12) yes
C(68) C(85) C(112) 121.0(11) yes
Cl(2) C(86) C(58) 119.7(10) yes
Cl(2) C(86) C(80) 118.5(9) yes
C(58) C(86) C(80) 121.8(12) yes
C(60) C(87) C(63) 119.7(10) yes
C(65) C(89) C(75) 120.9(11) yes
C(1) C(90) C(62) 122.1(10) yes
N(2) C(91) C(65) 113.4(8) yes
N(2) C(91) C(133) 106.5(10) yes
C(65) C(91) C(133) 114.5(10) yes
C(96) C(92) C(110) 122.3(11) yes
C(101) C(93) C(125) 120.9(10) yes
C(64) C(94) C(109) 122.7(11) yes
C(64) C(94) C(155) 119.9(13) yes
C(109) C(94) C(155) 117.3(11) yes
Cl(6) C(95) C(61) 120.7(9) yes
Cl(6) C(95) C(62) 118.6(9) yes
C(61) C(95) C(62) 120.7(11) yes
C(92) C(96) C(158) 116.4(11) yes
C(101) C(97) C(159) 119.8(11) yes
C(76) C(98) C(116) 120.2(11) yes
C(76) C(98) C(150) 119.0(11) yes
C(116) C(98) C(150) 120.7(13) yes
N(50) C(99) C(110) 112.4(9) yes
N(50) C(99) C(137) 111.3(11) yes
C(110) C(99) C(137) 112.3(11) yes
P(5) C(100) C(148) 119.9(8) yes
P(5) C(100) C(161) 118.4(11) yes
C(148) C(100) C(161) 121.7(14) yes
P(8) C(101) C(93) 121.0(8) yes
P(8) C(101) C(97) 121.2(8) yes
C(93) C(101) C(97) 117.7(11) yes
Cl(9) C(102) C(125) 118.7(11) yes
Cl(9) C(102) C(159) 121.6(10) yes
C(125) C(102) C(159) 119.7(13) yes
C(71) C(103) C(82) 118.8(10) yes
P(9) C(104) C(126) 121.6(9) yes
P(9) C(104) C(162) 120.6(8) yes
C(126) C(104) C(162) 117.7(11) yes
I(9) C(105) C(120) 121.8(9) yes
I(9) C(105) C(177) 119.8(11) yes
C(120) C(105) C(177) 118.4(14) yes
N(51) C(106) C(79) 110.4(8) yes
N(51) C(106) C(149) 110.2(10) yes
C(79) C(106) C(149) 113.5(11) yes
C(69) C(107) C(108) 120.5(10) yes
C(69) C(107) C(114) 119.5(11) yes
C(108) C(107) C(114) 119.9(12) yes
C(107) C(108) C(160) 121.1(11) yes
N(55) C(109) C(94) 111.9(9) yes
N(55) C(109) C(170) 107.3(11) yes
C(94) C(109) C(170) 114.0(11) yes
C(92) C(110) C(99) 123.7(10) yes
C(92) C(110) C(140) 119.4(13) yes
C(99) C(110) C(140) 116.8(11) yes
Cl(4) C(111) C(128) 120.9(12) yes
Cl(4) C(111) C(171) 119.3(11) yes
C(128) C(111) C(171) 119.8(15) yes
C(72) C(112) C(85) 119.1(11) yes
C(71) C(113) C(129) 125.9(12) yes
C(107) C(114) C(174) 118.8(12) yes
C(98) C(116) C(142) 120.7(11) yes
C(74) C(118) C(78) 121.2(11) yes
C(74) C(118) C(166) 121.8(11) yes
C(78) C(118) C(166) 116.5(14) yes
C(73) C(119) C(141) 119.3(10) yes
C(73) C(119) C(165) 122.3(12) yes
C(141) C(119) C(165) 118.2(14) yes
C(78) C(120) C(105) 119.0(11) yes
C(122) C(121) C(130) 117.8(11) yes
C(63) C(122) C(121) 123.4(12) yes
C(93) C(125) C(102) 120.0(12) yes
C(80) C(126) C(104) 121.1(11) yes
C(81) C(127) C(157) 119.8(11) yes
C(111) C(128) C(148) 118.3(13) yes
C(77) C(129) C(113) 114.3(11) yes
Cl(5) C(130) C(60) 120.4(10) yes
Cl(5) C(130) C(121) 119.1(9) yes
C(60) C(130) C(121) 120.3(13) yes
O(39) C(131) C(6) 106.6(11) yes
C(68) C(132) C(144) 119.1(10) yes
O(36) C(134) C(5) 108.2(10) yes
O(1) C(135) C(180) 112.6(12) yes
C(145) C(136) C(150) 121.6(14) yes
C(66) C(138) C(84) 122.7(10) yes
C(65) C(139) C(152) 119.9(10) yes
C(110) C(140) C(179) 118.5(13) yes
C(119) C(141) C(163) 120.9(11) yes
C(116) C(142) C(145) 119.3(12) yes
I(3) C(143) C(167) 122.7(11) yes
I(3) C(143) C(169) 118.8(10) yes
C(167) C(143) C(169) 118.5(15) yes
C(72) C(144) C(132) 120.4(11) yes
I(5) C(145) C(136) 119.2(11) yes
I(5) C(145) C(142) 121.6(10) yes
C(136) C(145) C(142) 119.0(15) yes
I(1) C(146) C(160) 121.2(11) yes
I(1) C(146) C(174) 117.4(10) yes
C(160) C(146) C(174) 121.4(14) yes
C(57) C(147) C(153) 117.2(16) yes
C(100) C(148) C(128) 122.4(11) yes
C(98) C(150) C(136) 118.6(12) yes
C(164) C(151) C(173) 123.3(13) yes
C(139) C(152) C(154) 121.0(12) yes
I(2) C(154) C(75) 121.6(8) yes
I(2) C(154) C(152) 120.5(10) yes
C(75) C(154) C(152) 117.9(12) yes
C(94) C(155) C(167) 123.4(13) yes
O(44) C(156) C(124) 108.3(10) yes
Cl(8) C(157) C(66) 119.1(11) yes
Cl(8) C(157) C(127) 119.7(9) yes
C(66) C(157) C(127) 121.2(12) yes
I(8) C(158) C(96) 117.4(10) yes
I(8) C(158) C(179) 120.9(12) yes
C(96) C(158) C(179) 121.5(16) yes
C(97) C(159) C(102) 121.5(12) yes
C(108) C(160) C(146) 118.6(13) yes
C(100) C(161) C(171) 117.3(14) yes
C(58) C(162) C(104) 121.8(10) yes
C(67) C(163) C(141) 120.3(12) yes
I(6) C(164) C(70) 120.6(9) yes
I(6) C(164) C(151) 120.7(10) yes
C(70) C(164) C(151) 118.7(13) yes
C(2) C(165) C(119) 122.0(14) yes
C(118) C(166) C(177) 119.7(13) yes
C(143) C(167) C(155) 119.1(13) yes
O(38) C(168) C(4) 109.3(12) yes
C(64) C(169) C(143) 118.1(11) yes
C(111) C(171) C(161) 120.3(12) yes
O(47) C(172) C(3) 113.8(14) yes
C(79) C(173) C(151) 117.5(12) yes
C(114) C(174) C(146) 120.1(12) yes
O(42) C(175) C(176) 109.6(10) yes
C(105) C(177) C(166) 122.4(13) yes
C(140) C(179) C(158) 121.8(15) yes
C(69) N(1) H(1) 109.6 no
C(69) N(1) H(2) 109.5 no
C(69) N(1) H(3) 109.3 no
H(1) N(1) H(2) 109.5 no
H(1) N(1) H(3) 109.5 no
H(2) N(1) H(3) 109.5 no
C(91) N(2) H(4) 109.1 no
C(91) N(2) H(5) 109.3 no
C(91) N(2) H(6) 110.0 no
H(4) N(2) H(5) 109.5 no
H(4) N(2) H(6) 109.5 no
H(5) N(2) H(6) 109.5 no
C(74) N(49) H(7) 109.7 no
C(74) N(49) H(8) 109.5 no
C(74) N(49) H(9) 109.2 no
H(7) N(49) H(8) 109.5 no
H(7) N(49) H(9) 109.5 no
H(8) N(49) H(9) 109.5 no
C(99) N(50) H(10) 109.7 no
C(99) N(50) H(11) 109.2 no
C(99) N(50) H(12) 109.4 no
H(10) N(50) H(11) 109.5 no
H(10) N(50) H(12) 109.5 no
H(11) N(50) H(12) 109.5 no
C(106) N(51) H(13) 109.8 no
C(106) N(51) H(14) 109.5 no
C(106) N(51) H(15) 109.2 no
H(13) N(51) H(14) 109.5 no
H(13) N(51) H(15) 109.5 no
H(14) N(51) H(15) 109.5 no
C(76) N(54) H(16) 109.4 no
C(76) N(54) H(17) 109.6 no
C(76) N(54) H(18) 109.5 no
H(16) N(54) H(17) 109.5 no
H(16) N(54) H(18) 109.5 no
H(17) N(54) H(18) 109.5 no
C(109) N(55) H(19) 109.5 no
C(109) N(55) H(20) 109.8 no
C(109) N(55) H(21) 109.1 no
H(19) N(55) H(20) 109.5 no
H(19) N(55) H(21) 109.5 no
H(20) N(55) H(21) 109.5 no
C(73) N(56) H(22) 109.5 no
C(73) N(56) H(23) 109.8 no
C(73) N(56) H(24) 109.1 no
H(22) N(56) H(23) 109.5 no
H(22) N(56) H(24) 109.5 no
H(23) N(56) H(24) 109.5 no
C(67) C(2) H(25) 120.8 no
C(165) C(2) H(25) 121.1 no
C(172) C(3) H(26) 109.1 no
C(172) C(3) H(27) 109.3 no
C(172) C(3) H(28) 110.0 no
H(26) C(3) H(27) 109.5 no
H(26) C(3) H(28) 109.5 no
H(27) C(3) H(28) 109.5 no
C(168) C(4) H(29) 109.8 no
C(168) C(4) H(30) 108.4 no
C(168) C(4) H(31) 110.2 no
H(29) C(4) H(30) 109.5 no
H(29) C(4) H(31) 109.5 no
H(30) C(4) H(31) 109.5 no
C(134) C(5) H(32) 109.8 no
C(134) C(5) H(33) 109.2 no
C(134) C(5) H(34) 109.4 no
H(32) C(5) H(33) 109.5 no
H(32) C(5) H(34) 109.5 no
H(33) C(5) H(34) 109.5 no
C(131) C(6) H(35) 109.5 no
C(131) C(6) H(36) 109.0 no
C(131) C(6) H(37) 109.9 no
H(35) C(6) H(36) 109.5 no
H(35) C(6) H(37) 109.5 no
H(36) C(6) H(37) 109.5 no
P(6) C(57) H(38) 104.7 no
P(6) C(57) H(39) 105.3 no
C(147) C(57) H(38) 104.5 no
C(147) C(57) H(39) 105.5 no
H(38) C(57) H(39) 109.5 no
C(86) C(58) H(40) 121.1 no
C(162) C(58) H(40) 120.9 no
C(1) C(59) H(41) 119.0 no
C(61) C(59) H(41) 119.3 no
C(87) C(60) H(42) 119.3 no
C(130) C(60) H(42) 119.0 no
C(59) C(61) H(43) 120.0 no
C(95) C(61) H(43) 120.5 no
C(90) C(62) H(44) 119.9 no
C(95) C(62) H(44) 120.8 no
C(94) C(64) H(45) 119.7 no
C(169) C(64) H(45) 119.3 no
C(138) C(66) H(46) 121.3 no
C(157) C(66) H(46) 121.3 no
N(1) C(69) H(47) 108.5 no
C(107) C(69) H(47) 108.8 no
C(115) C(69) H(47) 108.7 no
C(83) C(70) H(48) 120.0 no
C(164) C(70) H(48) 120.4 no
N(56) C(73) H(49) 107.2 no
C(119) C(73) H(49) 107.4 no
C(123) C(73) H(49) 107.1 no
N(49) C(74) H(50) 107.3 no
C(88) C(74) H(50) 107.4 no
C(118) C(74) H(50) 107.2 no
C(89) C(75) H(51) 119.5 no
C(154) C(75) H(51) 119.1 no
N(54) C(76) H(52) 107.5 no
C(98) C(76) H(52) 107.3 no
C(117) C(76) H(52) 107.3 no
C(118) C(78) H(53) 118.2 no
C(120) C(78) H(53) 117.9 no
C(86) C(80) H(54) 120.3 no
C(126) C(80) H(54) 120.3 no
C(84) C(81) H(55) 119.3 no
C(127) C(81) H(55) 119.5 no
C(77) C(82) H(56) 119.9 no
C(103) C(82) H(56) 120.0 no
C(70) C(83) H(57) 120.1 no
C(79) C(83) H(57) 120.0 no
C(68) C(85) H(58) 119.6 no
C(112) C(85) H(58) 119.4 no
C(60) C(87) H(59) 120.2 no
C(63) C(87) H(59) 120.1 no
C(74) C(88) H(60) 109.3 no
C(74) C(88) H(61) 109.4 no
C(74) C(88) H(62) 109.7 no
H(60) C(88) H(61) 109.5 no
H(60) C(88) H(62) 109.5 no
H(61) C(88) H(62) 109.5 no
C(65) C(89) H(63) 119.3 no
C(75) C(89) H(63) 119.8 no
C(1) C(90) H(64) 118.9 no
C(62) C(90) H(64) 119.0 no
N(2) C(91) H(65) 107.3 no
C(65) C(91) H(65) 107.4 no
C(133) C(91) H(65) 107.4 no
C(96) C(92) H(66) 119.0 no
C(110) C(92) H(66) 118.7 no
C(101) C(93) H(67) 119.4 no
C(125) C(93) H(67) 119.7 no
C(92) C(96) H(68) 122.0 no
C(158) C(96) H(68) 121.6 no
C(101) C(97) H(69) 120.3 no
C(159) C(97) H(69) 119.9 no
N(50) C(99) H(70) 106.7 no
C(110) C(99) H(70) 107.0 no
C(137) C(99) H(70) 106.7 no
C(71) C(103) H(71) 120.6 no
C(82) C(103) H(71) 120.6 no
N(51) C(106) H(72) 107.5 no
C(79) C(106) H(72) 107.4 no
C(149) C(106) H(72) 107.6 no
C(107) C(108) H(73) 119.6 no
C(160) C(108) H(73) 119.3 no
N(55) C(109) H(74) 107.6 no
C(94) C(109) H(74) 107.6 no
C(170) C(109) H(74) 108.2 no
C(72) C(112) H(75) 120.4 no
C(85) C(112) H(75) 120.5 no
C(71) C(113) H(76) 117.3 no
C(129) C(113) H(76) 116.9 no
C(107) C(114) H(77) 120.4 no
C(174) C(114) H(77) 120.8 no
C(69) C(115) H(78) 109.6 no
C(69) C(115) H(79) 109.3 no
C(69) C(115) H(80) 109.6 no
H(78) C(115) H(79) 109.5 no
H(78) C(115) H(80) 109.5 no
H(79) C(115) H(80) 109.5 no
C(98) C(116) H(81) 119.8 no
C(142) C(116) H(81) 119.5 no
C(76) C(117) H(82) 109.7 no
C(76) C(117) H(83) 109.1 no
C(76) C(117) H(84) 109.6 no
H(82) C(117) H(83) 109.5 no
H(82) C(117) H(84) 109.5 no
H(83) C(117) H(84) 109.5 no
C(78) C(120) H(85) 120.7 no
C(105) C(120) H(85) 120.2 no
C(122) C(121) H(86) 121.2 no
C(130) C(121) H(86) 121.0 no
C(63) C(122) H(87) 118.4 no
C(121) C(122) H(87) 118.3 no
C(73) C(123) H(88) 109.7 no
C(73) C(123) H(89) 109.7 no
C(73) C(123) H(90) 109.0 no
H(88) C(123) H(89) 109.5 no
H(88) C(123) H(90) 109.5 no
H(89) C(123) H(90) 109.5 no
C(156) C(124) H(91) 109.8 no
C(156) C(124) H(92) 109.7 no
C(156) C(124) H(93) 109.0 no
H(91) C(124) H(92) 109.5 no
H(91) C(124) H(93) 109.5 no
H(92) C(124) H(93) 109.5 no
C(93) C(125) H(94) 120.2 no
C(102) C(125) H(94) 119.9 no
C(80) C(126) H(95) 119.1 no
C(104) C(126) H(95) 119.9 no
C(81) C(127) H(96) 120.2 no
C(157) C(127) H(96) 120.0 no
C(111) C(128) H(97) 120.6 no
C(148) C(128) H(97) 121.1 no
C(77) C(129) H(98) 122.6 no
C(113) C(129) H(98) 123.1 no
O(39) C(131) H(99) 110.3 no
O(39) C(131) H(100) 109.9 no
C(6) C(131) H(99) 110.3 no
C(6) C(131) H(100) 110.2 no
H(99) C(131) H(100) 109.5 no
C(68) C(132) H(101) 120.7 no
C(144) C(132) H(101) 120.2 no
C(91) C(133) H(102) 109.1 no
C(91) C(133) H(103) 109.2 no
C(91) C(133) H(104) 110.1 no
H(102) C(133) H(103) 109.5 no
H(102) C(133) H(104) 109.5 no
H(103) C(133) H(104) 109.5 no
O(36) C(134) H(105) 110.0 no
O(36) C(134) H(106) 109.5 no
C(5) C(134) H(105) 110.1 no
C(5) C(134) H(106) 109.5 no
H(105) C(134) H(106) 109.5 no
O(1) C(135) H(107) 108.3 no
O(1) C(135) H(108) 108.8 no
C(180) C(135) H(107) 108.6 no
C(180) C(135) H(108) 109.0 no
H(107) C(135) H(108) 109.5 no
C(145) C(136) H(109) 118.9 no
C(150) C(136) H(109) 119.5 no
C(99) C(137) H(110) 109.9 no
C(99) C(137) H(111) 108.9 no
C(99) C(137) H(112) 109.6 no
H(110) C(137) H(111) 109.5 no
H(110) C(137) H(112) 109.5 no
H(111) C(137) H(112) 109.5 no
C(66) C(138) H(113) 118.6 no
C(84) C(138) H(113) 118.7 no
C(65) C(139) H(114) 120.0 no
C(152) C(139) H(114) 120.1 no
C(110) C(140) H(115) 120.7 no
C(179) C(140) H(115) 120.8 no
C(119) C(141) H(116) 119.7 no
C(163) C(141) H(116) 119.4 no
C(116) C(142) H(117) 120.5 no
C(145) C(142) H(117) 120.2 no
C(72) C(144) H(118) 119.5 no
C(132) C(144) H(118) 120.0 no
C(57) C(147) H(119) 107.2 no
C(57) C(147) H(120) 108.1 no
C(153) C(147) H(119) 107.4 no
C(153) C(147) H(120) 107.4 no
H(119) C(147) H(120) 109.5 no
C(100) C(148) H(121) 118.7 no
C(128) C(148) H(121) 118.9 no
C(106) C(149) H(122) 109.5 no
C(106) C(149) H(123) 109.9 no
C(106) C(149) H(124) 109.0 no
H(122) C(149) H(123) 109.5 no
H(122) C(149) H(124) 109.5 no
H(123) C(149) H(124) 109.5 no
C(98) C(150) H(125) 120.9 no
C(136) C(150) H(125) 120.5 no
C(164) C(151) H(126) 118.3 no
C(173) C(151) H(126) 118.4 no
C(139) C(152) H(127) 119.7 no
C(154) C(152) H(127) 119.3 no
C(147) C(153) H(128) 109.5 no
C(147) C(153) H(129) 109.8 no
C(147) C(153) H(130) 109.2 no
H(128) C(153) H(129) 109.5 no
H(128) C(153) H(130) 109.5 no
H(129) C(153) H(130) 109.5 no
C(94) C(155) H(131) 118.2 no
C(167) C(155) H(131) 118.4 no
O(44) C(156) H(132) 110.1 no
O(44) C(156) H(133) 109.7 no
C(124) C(156) H(132) 109.9 no
C(124) C(156) H(133) 109.4 no
H(132) C(156) H(133) 109.5 no
C(97) C(159) H(134) 119.5 no
C(102) C(159) H(134) 118.9 no
C(108) C(160) H(135) 120.9 no
C(146) C(160) H(135) 120.6 no
C(100) C(161) H(136) 121.3 no
C(171) C(161) H(136) 121.4 no
C(58) C(162) H(137) 118.9 no
C(104) C(162) H(137) 119.3 no
C(67) C(163) H(138) 119.9 no
C(141) C(163) H(138) 119.9 no
C(2) C(165) H(139) 119.3 no
C(119) C(165) H(139) 118.7 no
C(118) C(166) H(140) 119.9 no
C(177) C(166) H(140) 120.4 no
C(143) C(167) H(141) 120.8 no
C(155) C(167) H(141) 120.1 no
O(38) C(168) H(142) 109.2 no
O(38) C(168) H(143) 109.2 no
C(4) C(168) H(142) 110.1 no
C(4) C(168) H(143) 109.5 no
H(142) C(168) H(143) 109.5 no
C(64) C(169) H(144) 120.8 no
C(143) C(169) H(144) 121.1 no
C(109) C(170) H(145) 109.0 no
C(109) C(170) H(146) 109.6 no
C(109) C(170) H(147) 109.7 no
H(145) C(170) H(146) 109.5 no
H(145) C(170) H(147) 109.5 no
H(146) C(170) H(147) 109.5 no
C(111) C(171) H(148) 119.8 no
C(161) C(171) H(148) 119.8 no
O(47) C(172) H(149) 107.8 no
O(47) C(172) H(150) 108.4 no
C(3) C(172) H(149) 108.3 no
C(3) C(172) H(150) 109.0 no
H(149) C(172) H(150) 109.5 no
C(79) C(173) H(151) 121.3 no
C(151) C(173) H(151) 121.2 no
C(114) C(174) H(152) 120.0 no
C(146) C(174) H(152) 119.9 no
O(42) C(175) H(153) 109.3 no
O(42) C(175) H(154) 109.8 no
C(176) C(175) H(153) 108.3 no
C(176) C(175) H(154) 110.3 no
H(153) C(175) H(154) 109.5 no
C(175) C(176) H(155) 108.3 no
C(175) C(176) H(156) 110.3 no
C(175) C(176) H(157) 109.8 no
H(155) C(176) H(156) 109.5 no
H(155) C(176) H(157) 109.5 no
H(156) C(176) H(157) 109.5 no
C(105) C(177) H(158) 118.6 no
C(166) C(177) H(158) 118.9 no
C(140) C(179) H(159) 118.7 no
C(158) C(179) H(159) 119.5 no
C(135) C(180) H(160) 109.2 no
C(135) C(180) H(161) 109.3 no
C(135) C(180) H(162) 109.9 no
H(160) C(180) H(161) 109.5 no
H(160) C(180) H(162) 109.5 no
H(161) C(180) H(162) 109.5 no

loop_
_geom_bond_atom_site_label_1
_geom_bond_atom_site_label_2
_geom_bond_distance
_geom_bond_publ_flag
I(1) C(146) 2.098(16) yes
I(2) C(154) 2.114(13) yes
I(3) C(143) 2.122(17) yes
I(4) C(67) 2.129(14) yes
I(5) C(145) 2.134(16) yes
I(6) C(164) 2.115(15) yes
I(8) C(158) 2.171(17) yes
I(9) C(105) 2.062(15) yes
Cl(1) C(77) 1.765(15) yes
Cl(2) C(86) 1.744(14) yes
Cl(3) C(72) 1.742(14) yes
Cl(4) C(111) 1.734(18) yes
Cl(5) C(130) 1.738(15) yes
Cl(6) C(95) 1.744(13) yes
Cl(8) C(157) 1.738(14) yes
Cl(9) C(102) 1.739(16) yes
S(1) P(9) 1.963(5) yes
S(2) P(5) 1.973(4) yes
S(3) P(8) 1.969(4) yes
S(5) P(7) 1.969(4) yes
S(6) P(6) 1.972(4) yes
S(7) P(3) 1.960(4) yes
S(8) P(1) 1.961(4) yes
S(9) P(2) 1.952(4) yes
P(1) O(39) 1.593(7) yes
P(1) O(41) 1.519(7) yes
P(1) C(68) 1.804(13) yes
P(2) O(43) 1.520(7) yes
P(2) O(47) 1.583(8) yes
P(2) C(71) 1.803(14) yes
P(3) O(33) 1.496(7) yes
P(3) O(38) 1.602(7) yes
P(3) C(63) 1.786(13) yes
P(5) O(1) 1.576(9) yes
P(5) O(37) 1.510(7) yes
P(5) C(100) 1.803(14) yes
P(6) O(34) 1.493(7) yes
P(6) C(57) 1.583(9) yes
P(6) C(84) 1.763(13) yes
P(7) O(35) 1.507(7) yes
P(7) O(36) 1.601(8) yes
P(7) C(1) 1.808(11) yes
P(8) O(40) 1.514(7) yes
P(8) O(42) 1.572(8) yes
P(8) C(101) 1.769(12) yes
P(9) O(44) 1.563(8) yes
P(9) O(48) 1.499(8) yes
P(9) C(104) 1.820(13) yes
O(1) C(135) 1.406(16) yes
O(36) C(134) 1.403(15) yes
O(38) C(168) 1.374(14) yes
O(39) C(131) 1.423(16) yes
O(42) C(175) 1.448(16) yes
O(44) C(156) 1.445(15) yes
O(47) C(172) 1.380(18) yes
N(1) C(69) 1.516(15) yes
N(2) C(91) 1.552(16) yes
N(49) C(74) 1.498(13) yes
N(50) C(99) 1.459(15) yes
N(51) C(106) 1.489(15) yes
N(54) C(76) 1.508(14) yes
N(55) C(109) 1.487(15) yes
N(56) C(73) 1.503(14) yes
C(1) C(59) 1.398(15) yes
C(1) C(90) 1.369(15) yes
C(2) C(67) 1.38(2) yes
C(2) C(165) 1.41(2) yes
C(3) C(172) 1.47(2) yes
C(4) C(168) 1.54(2) yes
C(5) C(134) 1.53(2) yes
C(6) C(131) 1.50(2) yes
C(57) C(147) 1.33(2) yes
C(58) C(86) 1.360(16) yes
C(58) C(162) 1.384(18) yes
C(59) C(61) 1.359(17) yes
C(60) C(87) 1.368(19) yes
C(60) C(130) 1.374(16) yes
C(61) C(95) 1.365(15) yes
C(62) C(90) 1.372(18) yes
C(62) C(95) 1.358(16) yes
C(63) C(87) 1.412(18) yes
C(63) C(122) 1.391(15) yes
C(64) C(94) 1.358(15) yes
C(64) C(169) 1.40(2) yes
C(65) C(89) 1.393(14) yes
C(65) C(91) 1.457(17) yes
C(65) C(139) 1.424(18) yes
C(66) C(138) 1.404(19) yes
C(66) C(157) 1.398(15) yes
C(67) C(163) 1.352(19) yes
C(68) C(85) 1.369(16) yes
C(68) C(132) 1.401(16) yes
C(69) C(107) 1.532(19) yes
C(69) C(115) 1.471(15) yes
C(70) C(83) 1.414(19) yes
C(70) C(164) 1.352(18) yes
C(71) C(103) 1.423(15) yes
C(71) C(113) 1.353(16) yes
C(72) C(112) 1.392(17) yes
C(72) C(144) 1.372(17) yes
C(73) C(119) 1.501(18) yes
C(73) C(123) 1.507(15) yes
C(74) C(88) 1.535(15) yes
C(74) C(118) 1.523(19) yes
C(75) C(89) 1.355(19) yes
C(75) C(154) 1.40(2) yes
C(76) C(98) 1.506(19) yes
C(76) C(117) 1.485(17) yes
C(77) C(82) 1.369(16) yes
C(77) C(129) 1.357(18) yes
C(78) C(118) 1.403(16) yes
C(78) C(120) 1.38(2) yes
C(79) C(83) 1.379(16) yes
C(79) C(106) 1.51(2) yes
C(79) C(173) 1.392(18) yes
C(80) C(86) 1.351(18) yes
C(80) C(126) 1.385(19) yes
C(81) C(84) 1.380(15) yes
C(81) C(127) 1.41(2) yes
C(82) C(103) 1.367(19) yes
C(84) C(138) 1.419(17) yes
C(85) C(112) 1.38(2) yes
C(91) C(133) 1.539(15) yes
C(92) C(96) 1.373(19) yes
C(92) C(110) 1.394(15) yes
C(93) C(101) 1.412(15) yes
C(93) C(125) 1.407(19) yes
C(94) C(109) 1.49(2) yes
C(94) C(155) 1.342(19) yes
C(96) C(158) 1.36(2) yes
C(97) C(101) 1.395(16) yes
C(97) C(159) 1.39(2) yes
C(98) C(116) 1.345(17) yes
C(98) C(150) 1.384(18) yes
C(99) C(110) 1.486(19) yes
C(99) C(137) 1.456(17) yes
C(100) C(148) 1.353(18) yes
C(100) C(161) 1.386(16) yes
C(102) C(125) 1.357(19) yes
C(102) C(159) 1.38(2) yes
C(104) C(126) 1.362(16) yes
C(104) C(162) 1.383(16) yes
C(105) C(120) 1.373(18) yes
C(105) C(177) 1.381(18) yes
C(106) C(149) 1.476(17) yes
C(107) C(108) 1.390(18) yes
C(107) C(114) 1.417(16) yes
C(108) C(160) 1.38(2) yes
C(109) C(170) 1.482(16) yes
C(110) C(140) 1.369(19) yes
C(111) C(128) 1.374(18) yes
C(111) C(171) 1.43(2) yes
C(113) C(129) 1.38(2) yes
C(114) C(174) 1.35(2) yes
C(116) C(142) 1.42(2) yes
C(118) C(166) 1.378(19) yes
C(119) C(141) 1.384(17) yes
C(119) C(165) 1.343(18) yes
C(121) C(122) 1.37(2) yes
C(121) C(130) 1.39(2) yes
C(124) C(156) 1.51(2) yes
C(127) C(157) 1.39(2) yes
C(128) C(148) 1.40(2) yes
C(132) C(144) 1.38(2) yes
C(135) C(180) 1.41(2) yes
C(136) C(145) 1.409(19) yes
C(136) C(150) 1.36(2) yes
C(139) C(152) 1.36(2) yes
C(140) C(179) 1.34(2) yes
C(141) C(163) 1.38(2) yes
C(142) C(145) 1.348(18) yes
C(143) C(167) 1.42(2) yes
C(143) C(169) 1.42(2) yes
C(146) C(160) 1.358(18) yes
C(146) C(174) 1.43(2) yes
C(147) C(153) 1.44(2) yes
C(151) C(164) 1.396(18) yes
C(151) C(173) 1.36(2) yes
C(152) C(154) 1.425(15) yes
C(155) C(167) 1.34(2) yes
C(158) C(179) 1.39(2) yes
C(161) C(171) 1.41(2) yes
C(166) C(177) 1.40(2) yes
C(175) C(176) 1.53(2) yes
N(1) H(1) 0.950 no
N(1) H(2) 0.950 no
N(1) H(3) 0.950 no
N(2) H(4) 0.950 no
N(2) H(5) 0.950 no
N(2) H(6) 0.950 no
N(49) H(7) 0.950 no
N(49) H(8) 0.950 no
N(49) H(9) 0.950 no
N(50) H(10) 0.950 no
N(50) H(11) 0.950 no
N(50) H(12) 0.950 no
N(51) H(13) 0.950 no
N(51) H(14) 0.950 no
N(51) H(15) 0.950 no
N(54) H(16) 0.950 no
N(54) H(17) 0.950 no
N(54) H(18) 0.950 no
N(55) H(19) 0.950 no
N(55) H(20) 0.950 no
N(55) H(21) 0.950 no
N(56) H(22) 0.950 no
N(56) H(23) 0.950 no
N(56) H(24) 0.950 no
C(2) H(25) 0.950 no
C(3) H(26) 0.950 no
C(3) H(27) 0.950 no
C(3) H(28) 0.950 no
C(4) H(29) 0.950 no
C(4) H(30) 0.950 no
C(4) H(31) 0.950 no
C(5) H(32) 0.950 no
C(5) H(33) 0.950 no
C(5) H(34) 0.950 no
C(6) H(35) 0.950 no
C(6) H(36) 0.950 no
C(6) H(37) 0.950 no
C(57) H(38) 0.950 no
C(57) H(39) 0.950 no
C(58) H(40) 0.950 no
C(59) H(41) 0.950 no
C(60) H(42) 0.950 no
C(61) H(43) 0.950 no
C(62) H(44) 0.950 no
C(64) H(45) 0.950 no
C(66) H(46) 0.950 no
C(69) H(47) 0.950 no
C(70) H(48) 0.950 no
C(73) H(49) 0.950 no
C(74) H(50) 0.950 no
C(75) H(51) 0.950 no
C(76) H(52) 0.950 no
C(78) H(53) 0.950 no
C(80) H(54) 0.950 no
C(81) H(55) 0.950 no
C(82) H(56) 0.950 no
C(83) H(57) 0.950 no
C(85) H(58) 0.950 no
C(87) H(59) 0.950 no
C(88) H(60) 0.950 no
C(88) H(61) 0.950 no
C(88) H(62) 0.950 no
C(89) H(63) 0.950 no
C(90) H(64) 0.950 no
C(91) H(65) 0.950 no
C(92) H(66) 0.950 no
C(93) H(67) 0.950 no
C(96) H(68) 0.950 no
C(97) H(69) 0.950 no
C(99) H(70) 0.950 no
C(103) H(71) 0.950 no
C(106) H(72) 0.950 no
C(108) H(73) 0.950 no
C(109) H(74) 0.950 no
C(112) H(75) 0.950 no
C(113) H(76) 0.950 no
C(114) H(77) 0.950 no
C(115) H(78) 0.950 no
C(115) H(79) 0.950 no
C(115) H(80) 0.950 no
C(116) H(81) 0.950 no
C(117) H(82) 0.950 no
C(117) H(83) 0.950 no
C(117) H(84) 0.950 no
C(120) H(85) 0.950 no
C(121) H(86) 0.950 no
C(122) H(87) 0.950 no
C(123) H(88) 0.950 no
C(123) H(89) 0.950 no
C(123) H(90) 0.950 no
C(124) H(91) 0.950 no
C(124) H(92) 0.950 no
C(124) H(93) 0.950 no
C(125) H(94) 0.950 no
C(126) H(95) 0.950 no
C(127) H(96) 0.950 no
C(128) H(97) 0.950 no
C(129) H(98) 0.950 no
C(131) H(99) 0.950 no
C(131) H(100) 0.950 no
C(132) H(101) 0.950 no
C(133) H(102) 0.950 no
C(133) H(103) 0.950 no
C(133) H(104) 0.950 no
C(134) H(105) 0.950 no
C(134) H(106) 0.950 no
C(135) H(107) 0.950 no
C(135) H(108) 0.950 no
C(136) H(109) 0.950 no
C(137) H(110) 0.950 no
C(137) H(111) 0.950 no
C(137) H(112) 0.950 no
C(138) H(113) 0.950 no
C(139) H(114) 0.950 no
C(140) H(115) 0.950 no
C(141) H(116) 0.950 no
C(142) H(117) 0.950 no
C(144) H(118) 0.950 no
C(147) H(119) 0.950 no
C(147) H(120) 0.950 no
C(148) H(121) 0.950 no
C(149) H(122) 0.950 no
C(149) H(123) 0.950 no
C(149) H(124) 0.950 no
C(150) H(125) 0.950 no
C(151) H(126) 0.950 no
C(152) H(127) 0.950 no
C(153) H(128) 0.950 no
C(153) H(129) 0.950 no
C(153) H(130) 0.950 no
C(155) H(131) 0.950 no
C(156) H(132) 0.950 no
C(156) H(133) 0.950 no
C(159) H(134) 0.950 no
C(160) H(135) 0.950 no
C(161) H(136) 0.950 no
C(162) H(137) 0.950 no
C(163) H(138) 0.950 no
C(165) H(139) 0.950 no
C(166) H(140) 0.950 no
C(167) H(141) 0.950 no
C(168) H(142) 0.950 no
C(168) H(143) 0.950 no
C(169) H(144) 0.950 no
C(170) H(145) 0.950 no
C(170) H(146) 0.950 no
C(170) H(147) 0.950 no
C(171) H(148) 0.950 no
C(172) H(149) 0.950 no
C(172) H(150) 0.950 no
C(173) H(151) 0.950 no
C(174) H(152) 0.950 no
C(175) H(153) 0.950 no
C(175) H(154) 0.950 no
C(176) H(155) 0.950 no
C(176) H(156) 0.950 no
C(176) H(157) 0.950 no
C(177) H(158) 0.950 no
C(179) H(159) 0.950 no
C(180) H(160) 0.950 no
C(180) H(161) 0.950 no
C(180) H(162) 0.950 no

loop_
_geom_contact_atom_site_label_1
_geom_contact_atom_site_label_2
_geom_contact_distance
_geom_contact_site_symmetry_2
I(1) C(5) 3.57(2) 1_565
Cl(1) Cl(5) 3.281(6) 1_564
Cl(1) C(170) 3.425(12) 1_455
Cl(2) Cl(3) 3.524(5) .
Cl(2) C(59) 3.476(11) 1_565
Cl(2) C(61) 3.573(12) 1_565
Cl(3) Cl(2) 3.524(5) .
Cl(4) C(144) 3.523(13) .
Cl(5) Cl(1) 3.281(6) 1_546
Cl(5) C(137) 3.525(13) 1_565
Cl(6) Cl(9) 3.295(5) 1_655
Cl(6) C(80) 3.485(14) 1_545
Cl(8) C(102) 3.496(14) .
Cl(8) C(125) 3.433(13) .
Cl(9) Cl(6) 3.295(5) 1_455
S(1) N(56) 3.357(9) 1_665
S(2) N(55) 3.301(10) 1_445
S(2) C(109) 3.586(15) 1_445
S(3) N(54) 3.256(9) 1_465
S(5) N(49) 3.320(9) 1_545
S(6) N(50) 3.299(10) 1_565
S(7) N(2) 3.278(9) 1_545
S(8) N(51) 3.266(9) 1_455
S(9) N(1) 3.314(11) 1_665
O(1) N(1) 3.317(12) .
O(1) C(69) 3.455(13) .
O(1) C(107) 3.569(13) .
O(33) N(2) 3.461(13) 1_545
O(33) N(50) 2.719(10) .
O(33) N(54) 2.752(10) .
O(33) C(92) 3.547(14) .
O(34) N(2) 2.756(10) .
O(34) N(49) 2.785(10) .
O(34) N(50) 3.463(14) 1_565
O(34) C(89) 3.587(13) .
O(35) N(2) 2.768(10) 1_545
O(35) N(49) 3.343(11) 1_545
O(35) N(54) 2.735(14) .
O(35) C(76) 3.491(15) .
O(35) C(117) 3.583(17) .
O(36) C(89) 3.530(13) 1_545
O(36) C(133) 3.591(14) 1_545
O(37) N(1) 2.793(11) .
O(37) N(55) 3.237(14) 1_445
O(37) N(56) 2.743(11) .
O(37) C(123) 3.597(13) .
O(38) N(50) 3.319(11) .
O(38) C(147) 3.58(2) 1_545
O(39) C(64) 3.422(14) 1_455
O(40) N(49) 2.823(14) 1_455
O(40) N(50) 2.751(10) 1_465
O(40) N(54) 3.327(11) 1_465
O(40) C(74) 3.475(15) 1_455
O(40) C(88) 3.573(15) 1_455
O(41) N(51) 3.185(11) 1_455
O(41) N(55) 2.724(11) 1_455
O(41) N(56) 2.801(14) 1_565
O(41) C(73) 3.521(15) 1_565
O(41) C(123) 3.600(16) 1_565
O(42) C(92) 3.460(13) 1_465
O(43) N(1) 3.281(14) 1_665
O(43) N(51) 2.772(11) .
O(43) N(55) 2.765(11) .
O(43) C(64) 3.489(13) .
O(44) C(114) 3.494(14) 1_665
O(44) C(115) 3.568(15) 1_665
O(47) N(55) 3.255(12) .
O(47) C(109) 3.447(14) .
O(48) N(1) 2.798(11) 1_665
O(48) N(51) 2.767(13) .
O(48) N(56) 3.251(11) 1_665
O(48) C(106) 3.484(17) .
O(48) C(114) 3.581(16) 1_665
O(48) C(149) 3.590(18) .
N(1) S(9) 3.314(11) 1_445
N(1) O(1) 3.317(12) .
N(1) O(37) 2.793(11) .
N(1) O(43) 3.281(14) 1_445
N(1) O(48) 2.798(11) 1_445
N(2) S(7) 3.278(9) 1_565
N(2) O(33) 3.461(13) 1_565
N(2) O(34) 2.756(10) .
N(2) O(35) 2.768(10) 1_565
N(49) S(5) 3.320(9) 1_565
N(49) O(34) 2.785(10) .
N(49) O(35) 3.343(11) 1_565
N(49) O(40) 2.823(14) 1_655
N(50) S(6) 3.299(10) 1_545
N(50) O(33) 2.719(10) .
N(50) O(34) 3.463(14) 1_545
N(50) O(38) 3.319(11) .
N(50) O(40) 2.751(10) 1_645
N(51) S(8) 3.266(9) 1_655
N(51) O(41) 3.185(11) 1_655
N(51) O(43) 2.772(11) .
N(51) O(48) 2.767(13) .
N(54) S(3) 3.256(9) 1_645
N(54) O(33) 2.752(10) .
N(54) O(35) 2.735(14) .
N(54) O(40) 3.327(11) 1_645
N(55) S(2) 3.301(10) 1_665
N(55) O(37) 3.237(14) 1_665
N(55) O(41) 2.724(11) 1_655
N(55) O(43) 2.765(11) .
N(55) O(47) 3.255(12) .
N(56) S(1) 3.357(9) 1_445
N(56) O(37) 2.743(11) .
N(56) O(41) 2.801(14) 1_545
N(56) O(48) 3.251(11) 1_445
C(5) I(1) 3.57(2) 1_545
C(59) Cl(2) 3.476(11) 1_545
C(59) C(76) 3.400(16) .
C(59) C(117) 3.462(16) .
C(61) Cl(2) 3.573(12) 1_545
C(61) C(80) 3.553(15) 1_545
C(61) C(86) 3.293(16) 1_545
C(64) O(39) 3.422(14) 1_655
C(64) O(43) 3.489(13) .
C(68) C(73) 3.567(16) 1_565
C(69) O(1) 3.455(13) .
C(70) C(144) 3.591(15) .
C(73) O(41) 3.521(15) 1_545
C(73) C(68) 3.567(16) 1_545
C(73) C(132) 3.459(16) 1_545
C(73) C(144) 3.598(15) 1_545
C(74) O(40) 3.475(15) 1_655
C(74) C(93) 3.458(18) 1_655
C(74) C(101) 3.530(18) 1_655
C(76) O(35) 3.491(15) .
C(76) C(59) 3.400(16) .
C(80) Cl(6) 3.485(14) 1_565
C(80) C(61) 3.553(15) 1_565
C(80) C(95) 3.490(16) 1_565
C(80) C(160) 3.486(18) 1_655
C(82) C(143) 3.597(17) .
C(86) C(61) 3.293(16) 1_565
C(88) O(40) 3.573(15) 1_655
C(88) C(93) 3.473(18) 1_655
C(89) O(34) 3.587(13) .
C(89) O(36) 3.530(13) 1_565
C(92) O(33) 3.547(14) .
C(92) O(42) 3.460(13) 1_645
C(93) C(74) 3.458(18) 1_455
C(93) C(88) 3.473(18) 1_455
C(95) C(80) 3.490(16) 1_545
C(101) C(74) 3.530(18) 1_455
C(102) Cl(8) 3.496(14) .
C(103) C(169) 3.596(16) .
C(106) O(48) 3.484(17) .
C(106) C(162) 3.479(17) .
C(107) O(1) 3.569(13) .
C(109) S(2) 3.586(15) 1_665
C(109) O(47) 3.447(14) .
C(114) O(44) 3.494(14) 1_445
C(114) O(48) 3.581(16) 1_445
C(115) O(44) 3.568(15) 1_445
C(117) O(35) 3.583(17) .
C(117) C(59) 3.462(16) .
C(123) O(37) 3.597(13) .
C(123) O(41) 3.600(16) 1_545
C(123) C(132) 3.445(16) 1_545
C(125) Cl(8) 3.433(13) .
C(132) C(73) 3.459(16) 1_565
C(132) C(123) 3.445(16) 1_565
C(133) O(36) 3.591(14) 1_565
C(137) Cl(5) 3.525(13) 1_545
C(143) C(82) 3.597(17) .
C(144) Cl(4) 3.523(13) .
C(144) C(70) 3.591(15) .
C(144) C(73) 3.598(15) 1_565
C(147) O(38) 3.58(2) 1_565
C(148) C(160) 3.517(16) .
C(149) O(48) 3.590(18) .
C(149) C(162) 3.512(19) .
C(160) C(80) 3.486(18) 1_455
C(160) C(148) 3.517(16) .
C(162) C(106) 3.479(17) .
C(162) C(149) 3.512(19) .
C(169) C(103) 3.596(16) .
C(170) Cl(1) 3.425(12) 1_655
I(1) H(32) 3.017 1_565
I(1) H(33) 3.384 1_565
I(1) H(54) 3.503 1_455
I(1) H(75) 3.582 .
I(1) H(97) 3.392 .
I(2) H(46) 3.451 .
I(2) H(91) 3.481 1_445
I(2) H(152) 3.571 .
I(3) H(30) 3.579 1_664
I(3) H(56) 3.264 .
I(3) H(142) 3.504 1_664
I(4) H(51) 3.292 .
I(4) H(106) 3.472 1_565
I(4) H(132) 3.538 1_545
I(5) H(96) 3.486 1_655
I(6) H(160) 3.565 1_655
I(8) H(42) 3.316 .
I(8) H(129) 3.579 1_645
I(8) H(149) 3.589 1_536
I(9) H(40) 3.554 1_545
I(9) H(41) 3.478 .
I(9) H(105) 3.514 .
I(9) H(138) 3.262 .
Cl(1) H(111) 3.152 1_574
Cl(1) H(126) 3.303 .
Cl(1) H(145) 3.184 1_455
Cl(1) H(146) 3.230 1_455
Cl(1) H(147) 3.291 1_455
Cl(2) H(57) 3.389 .
Cl(2) H(105) 2.938 1_565
Cl(2) H(106) 3.439 1_565
Cl(3) H(33) 2.900 1_565
Cl(3) H(40) 2.986 .
Cl(3) H(105) 3.087 1_565
Cl(3) H(116) 3.062 1_565
Cl(4) H(25) 3.138 .
Cl(4) H(48) 3.236 .
Cl(4) H(78) 3.051 1_655
Cl(5) H(37) 3.408 1_546
Cl(5) H(109) 3.297 .
Cl(5) H(110) 2.978 1_565
Cl(5) H(112) 3.459 1_565
Cl(5) H(146) 3.015 1_446
Cl(6) H(54) 3.281 1_545
Cl(6) H(103) 3.411 1_645
Cl(8) H(94) 3.403 .
Cl(8) H(102) 2.948 1_545
Cl(8) H(117) 3.234 1_455
Cl(8) H(158) 3.110 .
Cl(9) H(43) 3.315 1_455
Cl(9) H(53) 3.149 1_455
Cl(9) H(133) 3.443 1_445
S(1) H(22) 2.666 1_665
S(1) H(24) 3.273 1_665
S(1) H(77) 3.063 1_665
S(1) H(152) 3.448 1_665
S(2) H(19) 3.191 1_445
S(2) H(20) 2.793 1_445
S(2) H(29) 3.543 1_564
S(2) H(31) 3.490 1_564
S(2) H(74) 3.219 1_445
S(2) H(115) 2.776 1_564
S(2) H(145) 3.016 1_445
S(3) H(16) 2.499 1_465
S(3) H(18) 3.276 1_465
S(3) H(66) 3.307 1_465
S(3) H(81) 3.326 1_465
S(3) H(114) 3.056 .
S(3) H(130) 3.204 .
S(5) H(7) 3.392 1_545
S(5) H(8) 2.514 1_545
S(5) H(51) 3.410 1_545
S(5) H(63) 2.992 1_545
S(5) H(92) 2.821 1_535
S(5) H(132) 3.528 1_535
S(6) H(10) 3.181 1_565
S(6) H(11) 2.743 1_565
S(6) H(62) 3.363 .
S(6) H(70) 3.352 1_565
S(6) H(86) 3.284 .
S(6) H(110) 3.177 1_565
S(6) H(131) 2.826 1_446
S(7) H(4) 3.157 1_545
S(7) H(5) 2.665 1_545
S(7) H(65) 3.591 1_545
S(7) H(84) 3.442 .
S(7) H(96) 2.850 .
S(7) H(102) 3.340 1_545
S(7) H(120) 3.196 1_545
S(7) H(128) 3.592 1_545
S(8) H(13) 2.520 1_455
S(8) H(15) 3.281 1_455
S(8) H(45) 3.266 1_455
S(8) H(73) 3.225 .
S(8) H(135) 3.121 .
S(9) H(1) 3.157 1_665
S(9) H(2) 2.846 1_665
S(9) H(47) 3.202 1_665
S(9) H(78) 3.198 1_665
S(9) H(148) 2.750 1_565
P(1) H(13) 3.027 1_455
P(1) H(21) 3.141 1_455
P(1) H(23) 3.390 1_565
P(1) H(45) 2.995 1_455
P(2) H(1) 3.380 1_665
P(2) H(2) 3.262 1_665
P(2) H(15) 3.570 .
P(2) H(19) 2.905 .
P(2) H(124) 3.533 .
P(2) H(151) 3.515 .
P(3) H(4) 3.503 1_545
P(3) H(5) 3.324 1_545
P(3) H(10) 2.928 .
P(3) H(18) 3.536 .
P(3) H(84) 3.366 .
P(3) H(120) 3.370 1_545
P(5) H(1) 2.990 .
P(5) H(19) 3.461 1_445
P(5) H(20) 3.197 1_445
P(5) H(90) 3.332 .
P(6) H(4) 3.039 .
P(6) H(7) 3.481 .
P(6) H(10) 3.594 1_565
P(6) H(11) 3.348 1_565
P(6) H(62) 3.303 .
P(7) H(6) 3.153 1_545
P(7) H(8) 3.101 1_545
P(7) H(16) 3.582 .
P(7) H(17) 3.339 .
P(7) H(63) 2.927 1_545
P(8) H(9) 3.355 1_455
P(8) H(12) 3.236 1_465
P(8) H(16) 3.125 1_465
P(8) H(66) 3.045 1_465
P(9) H(3) 3.240 1_665
P(9) H(14) 3.372 .
P(9) H(22) 3.104 1_665
P(9) H(77) 2.869 1_665
O(1) H(1) 2.559 .
O(1) H(47) 3.059 .
O(33) H(4) 3.168 1_545
O(33) H(5) 2.992 1_545
O(33) H(10) 2.174 .
O(33) H(11) 3.411 .
O(33) H(12) 2.450 .
O(33) H(16) 3.448 .
O(33) H(17) 2.437 .
O(33) H(18) 2.246 .
O(33) H(66) 3.235 .
O(33) H(84) 2.981 .
O(33) H(125) 3.380 .
O(34) H(4) 2.151 .
O(34) H(5) 3.511 .
O(34) H(6) 2.580 .
O(34) H(7) 2.220 .
O(34) H(8) 3.474 .
O(34) H(9) 2.529 .
O(34) H(10) 3.203 1_565
O(34) H(11) 2.915 1_565
O(34) H(62) 2.943 .
O(34) H(63) 3.377 .
O(34) H(140) 3.465 .
O(35) H(4) 3.403 1_545
O(35) H(5) 2.658 1_545
O(35) H(6) 2.078 1_545
O(35) H(7) 3.353 1_545
O(35) H(8) 2.775 1_545
O(35) H(9) 3.391 1_545
O(35) H(16) 2.695 .
O(35) H(17) 2.040 .
O(35) H(18) 3.493 .
O(35) H(52) 3.430 .
O(35) H(63) 2.779 1_545
O(35) H(82) 3.213 .
O(35) H(84) 3.512 .
O(35) H(104) 3.319 1_545
O(36) H(6) 3.391 1_545
O(36) H(63) 2.937 1_545
O(36) H(104) 2.848 1_545
O(37) H(1) 2.222 .
O(37) H(2) 3.517 .
O(37) H(3) 2.555 .
O(37) H(19) 3.008 1_445
O(37) H(20) 2.662 1_445
O(37) H(22) 3.465 .
O(37) H(23) 2.362 .
O(37) H(24) 2.306 .
O(37) H(77) 3.431 .
O(37) H(90) 2.798 .
O(37) H(139) 3.276 .
O(38) H(10) 2.472 .
O(38) H(70) 3.215 .
O(38) H(119) 3.457 1_545
O(38) H(120) 2.863 1_545
O(39) H(21) 3.314 1_455
O(39) H(45) 2.899 1_455
O(39) H(147) 2.877 1_455
O(40) H(7) 3.581 1_455
O(40) H(8) 2.878 1_455
O(40) H(9) 2.072 1_455
O(40) H(10) 3.424 1_465
O(40) H(11) 2.590 1_465
O(40) H(12) 2.107 1_465
O(40) H(16) 2.811 1_465
O(40) H(17) 3.447 1_465
O(40) H(18) 3.210 1_465
O(40) H(50) 3.346 1_455
O(40) H(60) 3.155 1_455
O(40) H(62) 3.566 1_455
O(40) H(66) 2.796 1_465
O(40) H(112) 3.145 1_465
O(41) H(13) 2.660 1_455
O(41) H(14) 3.301 1_455
O(41) H(15) 3.098 1_455
O(41) H(19) 3.348 1_455
O(41) H(20) 2.611 1_455
O(41) H(21) 2.039 1_455
O(41) H(22) 2.776 1_565
O(41) H(23) 2.098 1_565
O(41) H(24) 3.567 1_565
O(41) H(45) 2.743 1_455
O(41) H(49) 3.432 1_565
O(41) H(88) 3.199 1_565
O(41) H(90) 3.549 1_565
O(41) H(147) 3.207 1_455
O(42) H(12) 3.423 1_465
O(42) H(66) 2.918 1_465
O(42) H(112) 2.876 1_465
O(43) H(1) 2.983 1_665
O(43) H(2) 2.758 1_665
O(43) H(13) 3.478 .
O(43) H(14) 2.531 .
O(43) H(15) 2.199 .
O(43) H(19) 2.172 .
O(43) H(20) 3.476 .
O(43) H(21) 2.551 .
O(43) H(45) 3.173 .
O(43) H(124) 2.988 .
O(43) H(151) 3.100 .
O(44) H(3) 3.484 1_665
O(44) H(77) 2.867 1_665
O(44) H(80) 2.763 1_665
O(47) H(19) 2.449 .
O(47) H(74) 2.992 .
O(48) H(1) 3.455 1_665
O(48) H(2) 2.648 1_665
O(48) H(3) 2.138 1_665
O(48) H(13) 2.763 .
O(48) H(14) 2.048 .
O(48) H(15) 3.524 .
O(48) H(22) 2.696 1_665
O(48) H(23) 3.360 1_665
O(48) H(24) 3.198 1_665
O(48) H(72) 3.425 .
O(48) H(77) 2.674 1_665
O(48) H(80) 3.138 1_665
O(48) H(122) 3.204 .
O(48) H(124) 3.533 .
N(1) H(14) 3.109 1_445
N(1) H(24) 3.560 .
N(2) H(7) 3.528 .
N(2) H(17) 3.308 1_565
N(2) H(38) 3.006 .
N(2) H(120) 3.214 .
N(49) H(6) 3.253 .
N(49) H(11) 3.570 1_565
N(49) H(63) 3.252 .
N(50) H(9) 3.268 1_545
N(50) H(18) 3.596 .
N(51) H(2) 3.412 1_665
N(51) H(21) 3.342 .
N(51) H(45) 3.357 .
N(54) H(12) 3.343 .
N(54) H(66) 3.337 .
N(55) H(15) 3.559 .
N(55) H(23) 3.233 1_665
N(56) H(3) 3.241 .
N(56) H(20) 3.560 1_445
N(56) H(77) 3.343 .
C(1) H(16) 3.431 .
C(1) H(52) 2.929 .
C(1) H(82) 3.427 .
C(2) H(152) 3.508 .
C(3) H(29) 2.877 1_674
C(3) H(74) 3.494 .
C(3) H(119) 2.847 1_664
C(3) H(129) 3.415 1_664
C(3) H(131) 3.551 .
C(3) H(143) 3.353 1_674
C(4) H(26) 2.933 1_436
C(4) H(108) 2.879 1_546
C(4) H(150) 3.165 1_436
C(5) H(75) 3.435 1_545
C(5) H(103) 3.446 1_545
C(6) H(42) 3.307 1_564
C(6) H(107) 3.487 .
C(57) H(4) 2.837 .
C(57) H(65) 3.315 .
C(57) H(154) 2.899 .
C(58) H(43) 3.313 1_565
C(58) H(72) 2.826 .
C(58) H(85) 3.373 1_565
C(58) H(122) 3.398 .
C(59) H(52) 2.630 .
C(59) H(82) 2.754 .
C(60) H(35) 3.566 1_546
C(60) H(36) 3.556 1_546
C(60) H(109) 3.001 .
C(60) H(125) 3.300 .
C(61) H(52) 2.835 .
C(61) H(82) 3.433 .
C(61) H(85) 3.578 .
C(62) H(52) 3.483 .
C(62) H(114) 3.382 1_645
C(62) H(127) 3.103 1_645
C(63) H(125) 2.830 .
C(64) H(15) 3.252 .
C(64) H(71) 2.953 .
C(65) H(38) 3.112 .
C(65) H(113) 2.943 .
C(66) H(140) 3.134 .
C(66) H(153) 3.392 .
C(66) H(158) 3.032 .
C(68) H(22) 3.434 1_565
C(68) H(49) 2.818 1_565
C(68) H(88) 3.324 1_565
C(68) H(97) 3.286 .
C(69) H(162) 3.377 .
C(70) H(73) 3.483 1_655
C(70) H(118) 2.740 .
C(70) H(161) 3.529 1_655
C(70) H(162) 3.019 1_655
C(71) H(151) 2.782 .
C(72) H(33) 3.476 1_565
C(72) H(49) 2.923 1_565
C(72) H(116) 2.896 1_565
C(75) H(7) 3.573 .
C(75) H(32) 3.501 1_565
C(75) H(113) 3.332 .
C(76) H(41) 3.492 .
C(77) H(126) 2.901 .
C(77) H(151) 3.518 .
C(78) H(83) 3.572 .
C(78) H(132) 3.589 1_545
C(79) H(118) 3.197 .
C(80) H(43) 3.450 1_565
C(80) H(58) 3.597 1_655
C(80) H(72) 3.496 .
C(80) H(135) 2.843 1_655
C(81) H(86) 3.391 .
C(81) H(87) 3.072 .
C(81) H(140) 3.062 .
C(81) H(153) 3.409 .
C(82) H(126) 2.920 .
C(82) H(151) 3.400 .
C(82) H(157) 3.421 1_664
C(83) H(73) 3.299 1_655
C(83) H(118) 2.904 .
C(84) H(62) 3.554 .
C(84) H(140) 2.880 .
C(84) H(153) 3.283 .
C(84) H(154) 3.469 .
C(85) H(22) 3.323 1_565
C(85) H(49) 2.963 1_565
C(85) H(95) 3.232 1_455
C(85) H(97) 3.148 .
C(85) H(135) 3.526 .
C(86) H(43) 3.190 1_565
C(86) H(57) 3.357 .
C(86) H(72) 3.182 .
C(87) H(125) 3.010 .
C(88) H(11) 3.592 1_565
C(88) H(67) 3.407 1_655
C(88) H(86) 3.260 .
C(89) H(7) 3.092 .
C(89) H(32) 3.468 1_565
C(89) H(113) 3.220 .
C(90) H(16) 3.591 .
C(90) H(52) 3.329 .
C(90) H(69) 3.278 1_645
C(90) H(92) 3.184 1_535
C(90) H(127) 3.493 1_645
C(91) H(38) 2.931 .
C(92) H(18) 3.201 .
C(92) H(59) 2.923 .
C(93) H(50) 2.692 1_455
C(93) H(60) 2.761 1_455
C(94) H(71) 2.827 .
C(95) H(52) 3.245 .
C(95) H(54) 3.310 1_545
C(95) H(81) 3.470 .
C(96) H(59) 3.056 .
C(96) H(129) 3.484 1_645
C(96) H(130) 3.360 1_645
C(97) H(8) 3.492 1_455
C(97) H(46) 3.123 .
C(97) H(50) 2.967 1_455
C(97) H(64) 3.336 1_465
C(97) H(127) 3.146 .
C(98) H(94) 3.511 1_655
C(100) H(90) 3.562 .
C(100) H(100) 3.545 .
C(100) H(139) 2.893 .
C(101) H(8) 3.545 1_455
C(101) H(46) 3.466 .
C(101) H(50) 2.755 1_455
C(101) H(60) 3.330 1_455
C(102) H(46) 3.428 .
C(102) H(50) 3.000 1_455
C(102) H(53) 2.943 1_455
C(103) H(126) 3.465 .
C(103) H(151) 3.031 .
C(104) H(13) 3.552 .
C(104) H(72) 3.019 .
C(104) H(122) 3.442 .
C(105) H(82) 3.582 .
C(107) H(93) 3.544 1_445
C(107) H(121) 3.028 .
C(108) H(57) 3.584 1_455
C(108) H(121) 2.691 .
C(108) H(162) 3.562 .
C(110) H(59) 2.841 .
C(111) H(25) 2.962 .
C(111) H(99) 3.348 .
C(111) H(139) 3.348 .
C(112) H(33) 3.225 1_565
C(112) H(49) 3.037 1_565
C(112) H(97) 3.469 .
C(112) H(116) 3.239 1_565
C(113) H(89) 3.415 1_565
C(113) H(136) 3.375 1_565
C(113) H(151) 2.997 .
C(114) H(24) 3.121 .
C(114) H(91) 3.475 1_445
C(114) H(93) 3.043 1_445
C(114) H(121) 3.348 .
C(115) H(93) 3.506 1_445
C(116) H(94) 3.157 1_655
C(117) H(41) 3.144 .
C(118) H(83) 3.590 .
C(119) H(123) 3.596 1_545
C(120) H(43) 3.383 .
C(121) H(55) 3.186 .
C(121) H(61) 3.385 .
C(121) H(109) 3.567 .
C(121) H(125) 3.272 .
C(122) H(55) 3.229 .
C(122) H(96) 3.279 .
C(122) H(125) 2.939 .
C(123) H(20) 3.591 1_445
C(123) H(98) 3.078 1_545
C(123) H(101) 3.371 1_545
C(124) H(64) 3.236 1_575
C(124) H(77) 3.564 1_665
C(124) H(134) 2.959 1_665
C(125) H(50) 2.800 1_455
C(125) H(53) 3.526 1_455
C(125) H(60) 3.334 1_455
C(126) H(58) 3.102 1_655
C(126) H(72) 3.419 .
C(126) H(135) 3.540 1_655
C(127) H(87) 2.926 .
C(127) H(140) 3.215 .
C(127) H(153) 3.588 .
C(128) H(25) 3.084 .
C(128) H(99) 3.237 .
C(128) H(100) 3.565 .
C(128) H(139) 3.250 .
C(129) H(88) 3.544 1_565
C(129) H(89) 3.300 1_565
C(129) H(90) 3.557 1_565
C(129) H(126) 3.490 .
C(129) H(136) 3.517 1_565
C(129) H(151) 3.395 .
C(130) H(109) 2.978 .
C(130) H(125) 3.434 .
C(131) H(107) 3.139 .
C(132) H(49) 2.711 1_565
C(132) H(88) 2.713 1_565
C(133) H(34) 3.102 1_565
C(135) H(30) 3.145 1_564
C(135) H(100) 3.221 .
C(136) H(68) 3.246 .
C(136) H(94) 3.316 1_655
C(137) H(145) 3.495 1_436
C(137) H(157) 3.547 1_645
C(138) H(140) 2.934 .
C(138) H(153) 3.208 .
C(138) H(154) 3.396 .
C(139) H(38) 3.410 .
C(139) H(44) 3.026 1_465
C(139) H(113) 2.785 .
C(140) H(31) 3.231 .
C(140) H(59) 2.885 .
C(141) H(123) 3.278 1_545
C(142) H(94) 2.796 1_655
C(142) H(128) 3.029 1_645
C(143) H(56) 3.039 .
C(143) H(71) 3.055 .
C(144) H(49) 2.756 1_565
C(144) H(88) 3.250 1_565
C(144) H(116) 3.453 1_565
C(145) H(68) 3.510 .
C(145) H(94) 2.912 1_655
C(145) H(128) 3.406 1_645
C(146) H(54) 3.296 1_455
C(146) H(97) 3.179 .
C(146) H(121) 3.123 .
C(147) H(4) 3.004 .
C(147) H(26) 3.460 1_446
C(147) H(27) 3.246 1_446
C(147) H(65) 3.465 .
C(147) H(143) 3.090 1_565
C(147) H(154) 3.430 .
C(148) H(99) 3.463 .
C(148) H(100) 3.242 .
C(148) H(139) 2.990 .
C(149) H(2) 3.577 1_665
C(149) H(137) 3.278 .
C(150) H(68) 3.424 .
C(151) H(118) 3.152 .
C(151) H(144) 3.208 .
C(152) H(44) 2.759 1_465
C(152) H(46) 3.224 .
C(152) H(69) 3.313 .
C(152) H(113) 2.915 .
C(153) H(27) 3.220 1_446
C(153) H(65) 3.518 .
C(153) H(68) 3.105 1_465
C(153) H(143) 3.276 1_565
C(153) H(154) 3.266 .
C(154) H(46) 3.159 .
C(154) H(113) 3.224 .
C(155) H(28) 3.148 .
C(155) H(71) 2.811 .
C(156) H(134) 3.099 1_665
C(157) H(140) 3.211 .
C(157) H(158) 2.941 .
C(158) H(42) 3.093 .
C(158) H(59) 3.076 .
C(159) H(46) 3.144 .
C(159) H(50) 3.037 1_455
C(159) H(53) 3.130 1_455
C(159) H(92) 3.426 1_445
C(159) H(133) 3.427 1_445
C(160) H(54) 2.759 1_455
C(160) H(97) 3.238 .
C(160) H(121) 2.773 .
C(161) H(76) 3.226 1_545
C(161) H(90) 3.428 .
C(161) H(139) 3.112 .
C(162) H(72) 2.727 .
C(162) H(85) 3.354 1_565
C(162) H(122) 2.786 .
C(163) H(122) 3.469 1_545
C(163) H(123) 3.535 1_545
C(164) H(118) 2.831 .
C(164) H(161) 3.476 1_655
C(164) H(162) 3.445 1_655
C(165) H(152) 3.466 .
C(166) H(51) 3.439 .
C(167) H(56) 3.342 .
C(167) H(71) 2.953 .
C(168) H(26) 3.234 1_436
C(168) H(119) 3.520 1_545
C(168) H(120) 3.276 1_545
C(169) H(71) 3.060 .
C(169) H(161) 3.066 1_655
C(170) H(37) 3.420 1_655
C(170) H(110) 3.435 1_674
C(171) H(76) 3.285 1_545
C(171) H(139) 3.280 .
C(172) H(29) 3.055 1_674
C(172) H(160) 3.567 1_665
C(173) H(118) 3.317 .
C(173) H(144) 3.400 .
C(174) H(91) 3.244 1_445
C(174) H(93) 3.273 1_445
C(174) H(121) 3.392 .
C(175) H(39) 2.751 .
C(175) H(130) 3.291 .
C(176) H(39) 3.252 .
C(176) H(56) 3.376 1_446
C(177) H(51) 3.501 .
C(179) H(42) 3.327 .
C(179) H(59) 2.973 .
C(180) H(30) 3.462 1_564
C(180) H(47) 3.314 .
C(180) H(48) 3.513 1_455
C(180) H(144) 3.206 1_455
C(180) H(150) 3.596 1_445
H(1) S(9) 3.157 1_445
H(1) P(2) 3.380 1_445
H(1) P(5) 2.990 .
H(1) O(1) 2.559 .
H(1) O(37) 2.222 .
H(1) O(43) 2.983 1_445
H(1) O(48) 3.455 1_445
H(1) H(14) 3.445 1_445
H(1) H(19) 3.036 1_445
H(1) H(24) 3.593 .
H(1) H(162) 3.542 .
H(2) S(9) 2.846 1_445
H(2) P(2) 3.262 1_445
H(2) O(37) 3.517 .
H(2) O(43) 2.758 1_445
H(2) O(48) 2.648 1_445
H(2) N(51) 3.412 1_445
H(2) C(149) 3.577 1_445
H(2) H(14) 2.510 1_445
H(2) H(122) 3.525 1_445
H(2) H(124) 2.878 1_445
H(3) P(9) 3.240 1_445
H(3) O(37) 2.555 .
H(3) O(44) 3.484 1_445
H(3) O(48) 2.138 1_445
H(3) N(56) 3.241 .
H(3) H(14) 2.954 1_445
H(3) H(22) 3.298 .
H(3) H(23) 3.180 .
H(3) H(24) 2.733 .
H(4) S(7) 3.157 1_565
H(4) P(3) 3.503 1_565
H(4) P(6) 3.039 .
H(4) O(33) 3.168 1_565
H(4) O(34) 2.151 .
H(4) O(35) 3.403 1_565
H(4) C(57) 2.837 .
H(4) C(147) 3.004 .
H(4) H(7) 3.500 .
H(4) H(10) 3.354 1_565
H(4) H(38) 2.351 .
H(4) H(120) 2.356 .
H(4) H(128) 3.574 .
H(5) S(7) 2.665 1_565
H(5) P(3) 3.324 1_565
H(5) O(33) 2.992 1_565
H(5) O(34) 3.511 .
H(5) O(35) 2.658 1_565
H(5) H(17) 2.782 1_565
H(5) H(84) 3.120 1_565
H(5) H(120) 3.507 .
H(6) P(7) 3.153 1_565
H(6) O(34) 2.580 .
H(6) O(35) 2.078 1_565
H(6) O(36) 3.391 1_565
H(6) N(49) 3.253 .
H(6) H(7) 2.754 .
H(6) H(8) 3.235 .
H(6) H(9) 3.252 .
H(6) H(17) 3.067 1_565
H(6) H(38) 3.455 .
H(7) S(5) 3.392 1_565
H(7) P(6) 3.481 .
H(7) O(34) 2.220 .
H(7) O(35) 3.353 1_565
H(7) O(40) 3.581 1_655
H(7) N(2) 3.528 .
H(7) C(75) 3.573 .
H(7) C(89) 3.092 .
H(7) H(4) 3.500 .
H(7) H(6) 2.754 .
H(7) H(51) 3.456 .
H(7) H(63) 2.559 .
H(8) S(5) 2.514 1_565
H(8) P(7) 3.101 1_565
H(8) O(34) 3.474 .
H(8) O(35) 2.775 1_565
H(8) O(40) 2.878 1_655
H(8) C(97) 3.492 1_655
H(8) C(101) 3.545 1_655
H(8) H(6) 3.235 .
H(8) H(63) 3.114 .
H(8) H(69) 3.566 1_655
H(9) P(8) 3.355 1_655
H(9) O(34) 2.529 .
H(9) O(35) 3.391 1_565
H(9) O(40) 2.072 1_655
H(9) N(50) 3.268 1_565
H(9) H(6) 3.252 .
H(9) H(11) 2.665 1_565
H(9) H(12) 3.094 1_565
H(10) S(6) 3.181 1_545
H(10) P(3) 2.928 .
H(10) P(6) 3.594 1_545
H(10) O(33) 2.174 .
H(10) O(34) 3.203 1_545
H(10) O(38) 2.472 .
H(10) O(40) 3.424 1_645
H(10) H(4) 3.354 1_545
H(10) H(120) 3.285 1_545
H(11) S(6) 2.743 1_545
H(11) P(6) 3.348 1_545
H(11) O(33) 3.411 .
H(11) O(34) 2.915 1_545
H(11) O(40) 2.590 1_645
H(11) N(49) 3.570 1_545
H(11) C(88) 3.592 1_545
H(11) H(9) 2.665 1_545
H(11) H(60) 3.424 1_545
H(11) H(62) 2.967 1_545
H(12) P(8) 3.236 1_645
H(12) O(33) 2.450 .
H(12) O(40) 2.107 1_645
H(12) O(42) 3.423 1_645
H(12) N(54) 3.343 .
H(12) H(9) 3.094 1_545
H(12) H(16) 3.410 .
H(12) H(17) 3.349 .
H(12) H(18) 2.765 .
H(13) S(8) 2.520 1_655
H(13) P(1) 3.027 1_655
H(13) O(41) 2.660 1_655
H(13) O(43) 3.478 .
H(13) O(48) 2.763 .
H(13) C(104) 3.552 .
H(13) H(21) 3.377 .
H(13) H(45) 3.347 .
H(14) P(9) 3.372 .
H(14) O(41) 3.301 1_655
H(14) O(43) 2.531 .
H(14) O(48) 2.048 .
H(14) N(1) 3.109 1_665
H(14) H(1) 3.445 1_665
H(14) H(2) 2.510 1_665
H(14) H(3) 2.954 1_665
H(14) H(21) 3.372 .
H(15) S(8) 3.281 1_655
H(15) P(2) 3.570 .
H(15) O(41) 3.098 1_655
H(15) O(43) 2.199 .
H(15) O(48) 3.524 .
H(15) N(55) 3.559 .
H(15) C(64) 3.252 .
H(15) H(19) 3.526 .
H(15) H(21) 2.768 .
H(15) H(45) 2.569 .
H(16) S(3) 2.499 1_645
H(16) P(7) 3.582 .
H(16) P(8) 3.125 1_645
H(16) O(33) 3.448 .
H(16) O(35) 2.695 .
H(16) O(40) 2.811 1_645
H(16) C(1) 3.431 .
H(16) C(90) 3.591 .
H(16) H(12) 3.410 .
H(16) H(66) 3.354 .
H(17) P(7) 3.339 .
H(17) O(33) 2.437 .
H(17) O(35) 2.040 .
H(17) O(40) 3.447 1_645
H(17) N(2) 3.308 1_545
H(17) H(5) 2.782 1_545
H(17) H(6) 3.067 1_545
H(17) H(12) 3.349 .
H(18) S(3) 3.276 1_645
H(18) P(3) 3.536 .
H(18) O(33) 2.246 .
H(18) O(35) 3.493 .
H(18) O(40) 3.210 1_645
H(18) N(50) 3.596 .
H(18) C(92) 3.201 .
H(18) H(12) 2.765 .
H(18) H(66) 2.533 .
H(18) H(68) 3.584 .
H(19) S(2) 3.191 1_665
H(19) P(2) 2.905 .
H(19) P(5) 3.461 1_665
H(19) O(37) 3.008 1_665
H(19) O(41) 3.348 1_655
H(19) O(43) 2.172 .
H(19) O(47) 2.449 .
H(19) H(1) 3.036 1_665
H(19) H(15) 3.526 .
H(19) H(23) 3.552 1_665
H(20) S(2) 2.793 1_665
H(20) P(5) 3.197 1_665
H(20) O(37) 2.662 1_665
H(20) O(41) 2.611 1_655
H(20) O(43) 3.476 .
H(20) N(56) 3.560 1_665
H(20) C(123) 3.591 1_665
H(20) H(23) 2.637 1_665
H(20) H(88) 3.454 1_665
H(20) H(90) 2.931 1_665
H(21) P(1) 3.141 1_655
H(21) O(39) 3.314 1_655
H(21) O(41) 2.039 1_655
H(21) O(43) 2.551 .
H(21) N(51) 3.342 .
H(21) H(13) 3.377 .
H(21) H(14) 3.372 .
H(21) H(15) 2.768 .
H(21) H(23) 3.070 1_665
H(22) S(1) 2.666 1_445
H(22) P(9) 3.104 1_445
H(22) O(37) 3.465 .
H(22) O(41) 2.776 1_545
H(22) O(48) 2.696 1_445
H(22) C(68) 3.434 1_545
H(22) C(85) 3.323 1_545
H(22) H(3) 3.298 .
H(22) H(58) 3.334 1_545
H(22) H(77) 3.312 .
H(23) P(1) 3.390 1_545
H(23) O(37) 2.362 .
H(23) O(41) 2.098 1_545
H(23) O(48) 3.360 1_445
H(23) N(55) 3.233 1_445
H(23) H(3) 3.180 .
H(23) H(19) 3.552 1_445
H(23) H(20) 2.637 1_445
H(23) H(21) 3.070 1_445
H(24) S(1) 3.273 1_445
H(24) O(37) 2.306 .
H(24) O(41) 3.567 1_545
H(24) O(48) 3.198 1_445
H(24) N(1) 3.560 .
H(24) C(114) 3.121 .
H(24) H(1) 3.593 .
H(24) H(3) 2.733 .
H(24) H(77) 2.583 .
H(24) H(152) 3.527 .
H(25) Cl(4) 3.138 .
H(25) C(111) 2.962 .
H(25) C(128) 3.084 .
H(25) H(97) 3.206 .
H(25) H(152) 3.565 .
H(26) C(4) 2.933 1_674
H(26) C(147) 3.460 1_664
H(26) C(168) 3.234 1_674
H(26) H(29) 2.095 1_674
H(26) H(30) 3.454 1_674
H(26) H(31) 3.541 1_674
H(26) H(74) 3.215 .
H(26) H(119) 2.560 1_664
H(26) H(129) 3.446 1_664
H(26) H(131) 3.447 .
H(26) H(143) 2.743 1_674
H(27) C(147) 3.246 1_664
H(27) C(153) 3.220 1_664
H(27) H(29) 3.326 1_674
H(27) H(119) 2.484 1_664
H(27) H(129) 2.593 1_664
H(27) H(130) 3.445 1_664
H(27) H(143) 3.165 1_674
H(27) H(155) 3.125 1_664
H(28) C(155) 3.148 .
H(28) H(29) 3.573 1_674
H(28) H(74) 3.172 .
H(28) H(119) 3.052 1_664
H(28) H(131) 2.816 .
H(28) H(155) 3.284 1_664
H(28) H(156) 3.572 1_664
H(29) S(2) 3.543 1_546
H(29) C(3) 2.877 1_436
H(29) C(172) 3.055 1_436
H(29) H(26) 2.095 1_436
H(29) H(27) 3.326 1_436
H(29) H(28) 3.573 1_436
H(29) H(70) 3.457 .
H(29) H(108) 2.853 1_546
H(29) H(150) 2.465 1_436
H(30) I(3) 3.579 1_446
H(30) C(135) 3.145 1_546
H(30) C(180) 3.462 1_546
H(30) H(26) 3.454 1_436
H(30) H(107) 3.425 1_546
H(30) H(108) 2.334 1_546
H(30) H(150) 3.077 1_436
H(30) H(160) 3.186 1_546
H(30) H(161) 3.444 1_546
H(31) S(2) 3.490 1_546
H(31) C(140) 3.231 .
H(31) H(26) 3.541 1_436
H(31) H(70) 3.172 .
H(31) H(108) 3.003 1_546
H(31) H(115) 2.937 .
H(32) I(1) 3.017 1_545
H(32) C(75) 3.501 1_545
H(32) C(89) 3.468 1_545
H(32) H(63) 3.564 1_545
H(33) I(1) 3.384 1_545
H(33) Cl(3) 2.900 1_545
H(33) C(72) 3.476 1_545
H(33) C(112) 3.225 1_545
H(33) H(75) 2.553 1_545
H(34) C(133) 3.102 1_545
H(34) H(103) 2.548 1_545
H(34) H(104) 2.826 1_545
H(35) C(60) 3.566 1_564
H(35) H(42) 3.264 1_564
H(35) H(107) 3.061 .
H(36) C(60) 3.556 1_564
H(36) H(42) 2.880 1_564
H(36) H(159) 3.363 1_564
H(37) Cl(5) 3.408 1_564
H(37) C(170) 3.420 1_455
H(37) H(42) 3.240 1_564
H(37) H(146) 2.892 1_455
H(37) H(147) 3.079 1_455
H(38) N(2) 3.006 .
H(38) C(65) 3.112 .
H(38) C(91) 2.931 .
H(38) C(139) 3.410 .
H(38) H(4) 2.351 .
H(38) H(6) 3.455 .
H(38) H(65) 2.445 .
H(38) H(114) 3.385 .
H(38) H(154) 3.170 .
H(39) C(175) 2.751 .
H(39) C(176) 3.252 .
H(39) H(153) 2.929 .
H(39) H(154) 1.991 .
H(39) H(155) 3.140 .
H(39) H(156) 3.220 .
H(40) I(9) 3.554 1_565
H(40) Cl(3) 2.986 .
H(40) H(43) 3.594 1_565
H(40) H(72) 3.224 .
H(40) H(85) 3.209 1_565
H(40) H(105) 3.530 1_565
H(40) H(122) 3.499 .
H(40) H(138) 3.197 1_565
H(41) I(9) 3.478 .
H(41) C(76) 3.492 .
H(41) C(117) 3.144 .
H(41) H(52) 2.913 .
H(41) H(82) 2.284 .
H(41) H(83) 3.570 .
H(41) H(85) 3.375 .
H(42) I(8) 3.316 .
H(42) C(6) 3.307 1_546
H(42) C(158) 3.093 .
H(42) C(179) 3.327 .
H(42) H(35) 3.264 1_546
H(42) H(36) 2.880 1_546
H(42) H(37) 3.240 1_546
H(42) H(109) 3.158 .
H(42) H(159) 3.419 .
H(43) Cl(9) 3.315 1_655
H(43) C(58) 3.313 1_545
H(43) C(80) 3.450 1_545
H(43) C(86) 3.190 1_545
H(43) C(120) 3.383 .
H(43) H(40) 3.594 1_545
H(43) H(52) 3.252 .
H(43) H(82) 3.536 .
H(43) H(85) 2.774 .
H(44) C(139) 3.026 1_645
H(44) C(152) 2.759 1_645
H(44) H(114) 2.829 1_645
H(44) H(127) 2.324 1_645
H(45) S(8) 3.266 1_655
H(45) P(1) 2.995 1_655
H(45) O(39) 2.899 1_655
H(45) O(41) 2.743 1_655
H(45) O(43) 3.173 .
H(45) N(51) 3.357 .
H(45) H(13) 3.347 .
H(45) H(15) 2.569 .
H(45) H(71) 3.509 .
H(46) I(2) 3.451 .
H(46) C(97) 3.123 .
H(46) C(101) 3.466 .
H(46) C(102) 3.428 .
H(46) C(152) 3.224 .
H(46) C(154) 3.159 .
H(46) C(159) 3.144 .
H(46) H(69) 3.413 .
H(46) H(127) 3.215 .
H(46) H(134) 3.510 .
H(46) H(158) 3.126 .
H(47) S(9) 3.202 1_445
H(47) O(1) 3.059 .
H(47) C(180) 3.314 .
H(47) H(48) 2.915 1_455
H(47) H(160) 3.513 .
H(47) H(162) 2.500 .
H(48) Cl(4) 3.236 .
H(48) C(180) 3.513 1_655
H(48) H(47) 2.915 1_655
H(48) H(73) 3.110 1_655
H(48) H(78) 3.384 1_655
H(48) H(118) 3.157 .
H(48) H(162) 2.756 1_655
H(49) O(41) 3.432 1_545
H(49) C(68) 2.818 1_545
H(49) C(72) 2.923 1_545
H(49) C(85) 2.963 1_545
H(49) C(112) 3.037 1_545
H(49) C(132) 2.711 1_545
H(49) C(144) 2.756 1_545
H(49) H(58) 3.552 1_545
H(49) H(101) 3.204 1_545
H(49) H(118) 3.266 1_545
H(50) O(40) 3.346 1_655
H(50) C(93) 2.692 1_655
H(50) C(97) 2.967 1_655
H(50) C(101) 2.755 1_655
H(50) C(102) 3.000 1_655
H(50) C(125) 2.800 1_655
H(50) C(159) 3.037 1_655
H(50) H(67) 3.194 1_655
H(50) H(69) 3.592 1_655
H(50) H(94) 3.311 1_655
H(51) I(4) 3.292 .
H(51) S(5) 3.410 1_565
H(51) C(166) 3.439 .
H(51) C(177) 3.501 .
H(51) H(7) 3.456 .
H(52) O(35) 3.430 .
H(52) C(1) 2.929 .
H(52) C(59) 2.630 .
H(52) C(61) 2.835 .
H(52) C(62) 3.483 .
H(52) C(90) 3.329 .
H(52) C(95) 3.245 .
H(52) H(41) 2.913 .
H(52) H(43) 3.252 .
H(53) Cl(9) 3.149 1_655
H(53) C(102) 2.943 1_655
H(53) C(125) 3.526 1_655
H(53) C(159) 3.130 1_655
H(53) H(132) 3.097 1_545
H(53) H(133) 3.469 1_545
H(53) H(134) 3.205 1_655
H(54) I(1) 3.503 1_655
H(54) Cl(6) 3.281 1_565
H(54) C(95) 3.310 1_565
H(54) C(146) 3.296 1_655
H(54) C(160) 2.759 1_655
H(54) H(58) 3.410 1_655
H(54) H(135) 2.208 1_655
H(55) C(121) 3.186 .
H(55) C(122) 3.229 .
H(55) H(62) 3.459 .
H(55) H(86) 2.624 .
H(55) H(87) 2.674 .
H(55) H(141) 2.950 1_446
H(56) I(3) 3.264 .
H(56) C(143) 3.039 .
H(56) C(167) 3.342 .
H(56) C(176) 3.376 1_664
H(56) H(126) 3.116 .
H(56) H(141) 3.512 .
H(56) H(155) 3.546 1_664
H(56) H(156) 3.068 1_664
H(56) H(157) 2.995 1_664
H(57) Cl(2) 3.389 .
H(57) C(86) 3.357 .
H(57) C(108) 3.584 1_655
H(57) H(73) 2.771 1_655
H(57) H(118) 3.378 .
H(58) C(80) 3.597 1_455
H(58) C(126) 3.102 1_455
H(58) H(22) 3.334 1_565
H(58) H(49) 3.552 1_565
H(58) H(54) 3.410 1_455
H(58) H(95) 2.452 1_455
H(58) H(97) 3.368 .
H(58) H(135) 2.843 .
H(59) C(92) 2.923 .
H(59) C(96) 3.056 .
H(59) C(110) 2.841 .
H(59) C(140) 2.885 .
H(59) C(158) 3.076 .
H(59) C(179) 2.973 .
H(59) H(66) 3.451 .
H(59) H(115) 3.405 .
H(59) H(125) 3.453 .
H(59) H(159) 3.508 .
H(60) O(40) 3.155 1_655
H(60) C(93) 2.761 1_655
H(60) C(101) 3.330 1_655
H(60) C(125) 3.334 1_655
H(60) H(11) 3.424 1_565
H(60) H(67) 2.541 1_655
H(60) H(86) 3.383 .
H(60) H(94) 3.476 1_655
H(60) H(112) 3.330 1_565
H(61) C(121) 3.385 .
H(61) H(83) 3.014 .
H(61) H(86) 2.993 .
H(61) H(87) 3.505 .
H(61) H(125) 3.486 .
H(62) S(6) 3.363 .
H(62) P(6) 3.303 .
H(62) O(34) 2.943 .
H(62) O(40) 3.566 1_655
H(62) C(84) 3.554 .
H(62) H(11) 2.967 1_565
H(62) H(55) 3.459 .
H(62) H(86) 2.886 .
H(63) S(5) 2.992 1_565
H(63) P(7) 2.927 1_565
H(63) O(34) 3.377 .
H(63) O(35) 2.779 1_565
H(63) O(36) 2.937 1_565
H(63) N(49) 3.252 .
H(63) H(7) 2.559 .
H(63) H(8) 3.114 .
H(63) H(32) 3.564 1_565
H(64) C(97) 3.336 1_645
H(64) C(124) 3.236 1_535
H(64) H(69) 2.524 1_645
H(64) H(91) 3.344 1_535
H(64) H(92) 2.452 1_535
H(64) H(93) 3.523 1_535
H(64) H(127) 3.112 1_645
H(64) H(134) 3.596 1_645
H(65) S(7) 3.591 1_565
H(65) C(57) 3.315 .
H(65) C(147) 3.465 .
H(65) C(153) 3.518 .
H(65) H(38) 2.445 .
H(65) H(117) 3.210 1_465
H(65) H(120) 3.149 .
H(65) H(128) 2.886 .
H(66) S(3) 3.307 1_645
H(66) P(8) 3.045 1_645
H(66) O(33) 3.235 .
H(66) O(40) 2.796 1_645
H(66) O(42) 2.918 1_645
H(66) N(54) 3.337 .
H(66) H(16) 3.354 .
H(66) H(18) 2.533 .
H(66) H(59) 3.451 .
H(67) C(88) 3.407 1_455
H(67) H(50) 3.194 1_455
H(67) H(60) 2.541 1_455
H(68) C(136) 3.246 .
H(68) C(145) 3.510 .
H(68) C(150) 3.424 .
H(68) C(153) 3.105 1_645
H(68) H(18) 3.584 .
H(68) H(109) 3.470 .
H(68) H(128) 3.339 1_645
H(68) H(129) 2.817 1_645
H(68) H(130) 2.689 1_645
H(69) C(90) 3.278 1_465
H(69) C(152) 3.313 .
H(69) H(8) 3.566 1_455
H(69) H(46) 3.413 .
H(69) H(50) 3.592 1_455
H(69) H(64) 2.524 1_465
H(69) H(92) 3.462 1_445
H(69) H(127) 2.488 .
H(70) S(6) 3.352 1_545
H(70) O(38) 3.215 .
H(70) H(29) 3.457 .
H(70) H(31) 3.172 .
H(70) H(145) 3.564 1_436
H(71) C(64) 2.953 .
H(71) C(94) 2.827 .
H(71) C(143) 3.055 .
H(71) C(155) 2.811 .
H(71) C(167) 2.953 .
H(71) C(169) 3.060 .
H(71) H(45) 3.509 .
H(71) H(131) 3.279 .
H(71) H(141) 3.527 .
H(71) H(151) 3.467 .
H(72) O(48) 3.425 .
H(72) C(58) 2.826 .
H(72) C(80) 3.496 .
H(72) C(86) 3.182 .
H(72) C(104) 3.019 .
H(72) C(126) 3.419 .
H(72) C(162) 2.727 .
H(72) H(40) 3.224 .
H(72) H(137) 3.072 .
H(73) S(8) 3.225 .
H(73) C(70) 3.483 1_455
H(73) C(83) 3.299 1_455
H(73) H(48) 3.110 1_455
H(73) H(57) 2.771 1_455
H(73) H(121) 3.034 .
H(73) H(162) 2.911 .
H(74) S(2) 3.219 1_665
H(74) O(47) 2.992 .
H(74) C(3) 3.494 .
H(74) H(26) 3.215 .
H(74) H(28) 3.172 .
H(75) I(1) 3.582 .
H(75) C(5) 3.435 1_565
H(75) H(33) 2.553 1_565
H(75) H(95) 3.307 1_455
H(75) H(116) 3.415 1_565
H(76) C(161) 3.226 1_565
H(76) C(171) 3.285 1_565
H(76) H(89) 3.102 1_565
H(76) H(136) 2.688 1_565
H(76) H(148) 2.751 1_565
H(76) H(151) 3.430 .
H(77) S(1) 3.063 1_445
H(77) P(9) 2.869 1_445
H(77) O(37) 3.431 .
H(77) O(44) 2.867 1_445
H(77) O(48) 2.674 1_445
H(77) N(56) 3.343 .
H(77) C(124) 3.564 1_445
H(77) H(22) 3.312 .
H(77) H(24) 2.583 .
H(77) H(91) 3.421 1_445
H(77) H(93) 3.091 1_445
H(78) Cl(4) 3.051 1_455
H(78) S(9) 3.198 1_445
H(78) H(48) 3.384 1_455
H(79) H(93) 2.989 1_445
H(80) O(44) 2.763 1_445
H(80) O(48) 3.138 1_445
H(80) H(93) 3.231 1_445
H(80) H(122) 3.499 1_445
H(81) S(3) 3.326 1_645
H(81) C(95) 3.470 .
H(81) H(114) 3.129 1_645
H(82) O(35) 3.213 .
H(82) C(1) 3.427 .
H(82) C(59) 2.754 .
H(82) C(61) 3.433 .
H(82) C(105) 3.582 .
H(82) H(41) 2.284 .
H(82) H(43) 3.536 .
H(83) C(78) 3.572 .
H(83) C(118) 3.590 .
H(83) H(41) 3.570 .
H(83) H(61) 3.014 .
H(84) S(7) 3.442 .
H(84) P(3) 3.366 .
H(84) O(33) 2.981 .
H(84) O(35) 3.512 .
H(84) H(5) 3.120 1_545
H(84) H(87) 3.475 .
H(85) C(58) 3.373 1_545
H(85) C(61) 3.578 .
H(85) C(162) 3.354 1_545
H(85) H(40) 3.209 1_545
H(85) H(41) 3.375 .
H(85) H(43) 2.774 .
H(85) H(132) 3.322 1_545
H(85) H(137) 3.160 1_545
H(86) S(6) 3.284 .
H(86) C(81) 3.391 .
H(86) C(88) 3.260 .
H(86) H(55) 2.624 .
H(86) H(60) 3.383 .
H(86) H(61) 2.993 .
H(86) H(62) 2.886 .
H(87) C(81) 3.072 .
H(87) C(127) 2.926 .
H(87) H(55) 2.674 .
H(87) H(61) 3.505 .
H(87) H(84) 3.475 .
H(87) H(96) 2.374 .
H(87) H(125) 3.361 .
H(88) O(41) 3.199 1_545
H(88) C(68) 3.324 1_545
H(88) C(129) 3.544 1_545
H(88) C(132) 2.713 1_545
H(88) C(144) 3.250 1_545
H(88) H(20) 3.454 1_445
H(88) H(98) 2.980 1_545
H(88) H(101) 2.490 1_545
H(88) H(118) 3.405 1_545
H(88) H(147) 3.333 1_445
H(89) C(113) 3.415 1_545
H(89) C(129) 3.300 1_545
H(89) H(76) 3.102 1_545
H(89) H(98) 2.923 1_545
H(89) H(123) 3.055 1_545
H(90) P(5) 3.332 .
H(90) O(37) 2.798 .
H(90) O(41) 3.549 1_545
H(90) C(100) 3.562 .
H(90) C(129) 3.557 1_545
H(90) C(161) 3.428 .
H(90) H(20) 2.931 1_445
H(90) H(98) 2.809 1_545
H(90) H(136) 3.213 .
H(90) H(147) 3.591 1_445
H(91) I(2) 3.481 1_665
H(91) C(114) 3.475 1_665
H(91) C(174) 3.244 1_665
H(91) H(64) 3.344 1_575
H(91) H(77) 3.421 1_665
H(91) H(134) 2.748 1_665
H(91) H(152) 2.986 1_665
H(92) S(5) 2.821 1_575
H(92) C(90) 3.184 1_575
H(92) C(159) 3.426 1_665
H(92) H(64) 2.452 1_575
H(92) H(69) 3.462 1_665
H(92) H(134) 2.679 1_665
H(93) C(107) 3.544 1_665
H(93) C(114) 3.043 1_665
H(93) C(115) 3.506 1_665
H(93) C(174) 3.273 1_665
H(93) H(64) 3.523 1_575
H(93) H(77) 3.091 1_665
H(93) H(79) 2.989 1_665
H(93) H(80) 3.231 1_665
H(93) H(152) 3.453 1_665
H(94) Cl(8) 3.403 .
H(94) C(98) 3.511 1_455
H(94) C(116) 3.157 1_455
H(94) C(136) 3.316 1_455
H(94) C(142) 2.796 1_455
H(94) C(145) 2.912 1_455
H(94) H(50) 3.311 1_455
H(94) H(60) 3.476 1_455
H(94) H(117) 3.078 1_455
H(95) C(85) 3.232 1_655
H(95) H(58) 2.452 1_655
H(95) H(75) 3.307 1_655
H(95) H(135) 3.508 1_655
H(96) I(5) 3.486 1_455
H(96) S(7) 2.850 .
H(96) C(122) 3.279 .
H(96) H(87) 2.374 .
H(97) I(1) 3.392 .
H(97) C(68) 3.286 .
H(97) C(85) 3.148 .
H(97) C(112) 3.469 .
H(97) C(146) 3.179 .
H(97) C(160) 3.238 .
H(97) H(25) 3.206 .
H(97) H(58) 3.368 .
H(97) H(99) 3.537 .
H(97) H(135) 3.186 .
H(98) C(123) 3.078 1_565
H(98) H(88) 2.980 1_565
H(98) H(89) 2.923 1_565
H(98) H(90) 2.809 1_565
H(98) H(136) 3.064 1_565
H(98) H(145) 3.081 1_455
H(98) H(147) 3.316 1_455
H(99) C(111) 3.348 .
H(99) C(128) 3.237 .
H(99) C(148) 3.463 .
H(99) H(97) 3.537 .
H(100) C(100) 3.545 .
H(100) C(128) 3.565 .
H(100) C(135) 3.221 .
H(100) C(148) 3.242 .
H(100) H(107) 2.273 .
H(100) H(121) 3.321 .
H(101) C(123) 3.371 1_565
H(101) H(49) 3.204 1_565
H(101) H(88) 2.490 1_565
H(102) Cl(8) 2.948 1_565
H(102) S(7) 3.340 1_565
H(102) H(117) 3.038 1_465
H(103) Cl(6) 3.411 1_465
H(103) C(5) 3.446 1_565
H(103) H(34) 2.548 1_565
H(104) O(35) 3.319 1_565
H(104) O(36) 2.848 1_565
H(104) H(34) 2.826 1_565
H(105) I(9) 3.514 .
H(105) Cl(2) 2.938 1_545
H(105) Cl(3) 3.087 1_545
H(105) H(40) 3.530 1_545
H(106) I(4) 3.472 1_545
H(106) Cl(2) 3.439 1_545
H(107) C(6) 3.487 .
H(107) C(131) 3.139 .
H(107) H(30) 3.425 1_564
H(107) H(35) 3.061 .
H(107) H(100) 2.273 .
H(108) C(4) 2.879 1_564
H(108) H(29) 2.853 1_564
H(108) H(30) 2.334 1_564
H(108) H(31) 3.003 1_564
H(108) H(150) 3.196 1_445
H(109) Cl(5) 3.297 .
H(109) C(60) 3.001 .
H(109) C(121) 3.567 .
H(109) C(130) 2.978 .
H(109) H(42) 3.158 .
H(109) H(68) 3.470 .
H(110) Cl(5) 2.978 1_545
H(110) S(6) 3.177 1_545
H(110) C(170) 3.435 1_436
H(110) H(145) 2.990 1_436
H(110) H(146) 3.037 1_436
H(111) Cl(1) 3.152 1_536
H(111) H(145) 3.219 1_436
H(111) H(157) 3.001 1_645
H(112) Cl(5) 3.459 1_545
H(112) O(40) 3.145 1_645
H(112) O(42) 2.876 1_645
H(112) H(60) 3.330 1_545
H(112) H(157) 3.208 1_645
H(113) C(65) 2.943 .
H(113) C(75) 3.332 .
H(113) C(89) 3.220 .
H(113) C(139) 2.785 .
H(113) C(152) 2.915 .
H(113) C(154) 3.224 .
H(113) H(114) 3.182 .
H(113) H(127) 3.367 .
H(113) H(140) 3.404 .
H(113) H(153) 3.591 .
H(113) H(154) 3.400 .
H(114) S(3) 3.056 .
H(114) C(62) 3.382 1_465
H(114) H(38) 3.385 .
H(114) H(44) 2.829 1_465
H(114) H(81) 3.129 1_465
H(114) H(113) 3.182 .
H(115) S(2) 2.776 1_546
H(115) H(31) 2.937 .
H(115) H(59) 3.405 .
H(115) H(145) 3.307 1_436
H(116) Cl(3) 3.062 1_545
H(116) C(72) 2.896 1_545
H(116) C(112) 3.239 1_545
H(116) C(144) 3.453 1_545
H(116) H(75) 3.415 1_545
H(116) H(123) 3.413 1_545
H(117) Cl(8) 3.234 1_655
H(117) H(65) 3.210 1_645
H(117) H(94) 3.078 1_655
H(117) H(102) 3.038 1_645
H(117) H(128) 2.794 1_645
H(118) C(70) 2.740 .
H(118) C(79) 3.197 .
H(118) C(83) 2.904 .
H(118) C(151) 3.152 .
H(118) C(164) 2.831 .
H(118) C(173) 3.317 .
H(118) H(48) 3.157 .
H(118) H(49) 3.266 1_565
H(118) H(57) 3.378 .
H(118) H(88) 3.405 1_565
H(118) H(123) 3.526 .
H(119) O(38) 3.457 1_565
H(119) C(3) 2.847 1_446
H(119) C(168) 3.520 1_565
H(119) H(26) 2.560 1_446
H(119) H(27) 2.484 1_446
H(119) H(28) 3.052 1_446
H(119) H(143) 2.815 1_565
H(119) H(155) 3.596 .
H(120) S(7) 3.196 1_565
H(120) P(3) 3.370 1_565
H(120) O(38) 2.863 1_565
H(120) N(2) 3.214 .
H(120) C(168) 3.276 1_565
H(120) H(4) 2.356 .
H(120) H(5) 3.507 .
H(120) H(10) 3.285 1_565
H(120) H(65) 3.149 .
H(120) H(143) 2.749 1_565
H(121) C(107) 3.028 .
H(121) C(108) 2.691 .
H(121) C(114) 3.348 .
H(121) C(146) 3.123 .
H(121) C(160) 2.773 .
H(121) C(174) 3.392 .
H(121) H(73) 3.034 .
H(121) H(100) 3.321 .
H(121) H(135) 3.164 .
H(121) H(139) 3.446 .
H(122) O(48) 3.204 .
H(122) C(58) 3.398 .
H(122) C(104) 3.442 .
H(122) C(162) 2.786 .
H(122) C(163) 3.469 1_565
H(122) H(2) 3.525 1_665
H(122) H(40) 3.499 .
H(122) H(80) 3.499 1_665
H(122) H(137) 2.406 .
H(122) H(138) 3.464 1_565
H(123) C(119) 3.596 1_565
H(123) C(141) 3.278 1_565
H(123) C(163) 3.535 1_565
H(123) H(89) 3.055 1_565
H(123) H(116) 3.413 1_565
H(123) H(118) 3.526 .
H(124) P(2) 3.533 .
H(124) O(43) 2.988 .
H(124) O(48) 3.533 .
H(124) H(2) 2.878 1_665
H(125) O(33) 3.380 .
H(125) C(60) 3.300 .
H(125) C(63) 2.830 .
H(125) C(87) 3.010 .
H(125) C(121) 3.272 .
H(125) C(122) 2.939 .
H(125) C(130) 3.434 .
H(125) H(59) 3.453 .
H(125) H(61) 3.486 .
H(125) H(87) 3.361 .
H(126) Cl(1) 3.303 .
H(126) C(77) 2.901 .
H(126) C(82) 2.920 .
H(126) C(103) 3.465 .
H(126) C(129) 3.490 .
H(126) H(56) 3.116 .
H(126) H(144) 3.318 .
H(127) C(62) 3.103 1_465
H(127) C(90) 3.493 1_465
H(127) C(97) 3.146 .
H(127) H(44) 2.324 1_465
H(127) H(46) 3.215 .
H(127) H(64) 3.112 1_465
H(127) H(69) 2.488 .
H(127) H(113) 3.367 .
H(127) H(134) 3.463 .
H(128) S(7) 3.592 1_565
H(128) C(142) 3.029 1_465
H(128) C(145) 3.406 1_465
H(128) H(4) 3.574 .
H(128) H(65) 2.886 .
H(128) H(68) 3.339 1_465
H(128) H(117) 2.794 1_465
H(128) H(143) 3.485 1_565
H(129) I(8) 3.579 1_465
H(129) C(3) 3.415 1_446
H(129) C(96) 3.484 1_465
H(129) H(26) 3.446 1_446
H(129) H(27) 2.593 1_446
H(129) H(68) 2.817 1_465
H(129) H(143) 2.777 1_565
H(130) S(3) 3.204 .
H(130) C(96) 3.360 1_465
H(130) C(175) 3.291 .
H(130) H(27) 3.445 1_446
H(130) H(68) 2.689 1_465
H(130) H(154) 2.442 .
H(130) H(155) 3.126 .
H(131) S(6) 2.826 1_664
H(131) C(3) 3.551 .
H(131) H(26) 3.447 .
H(131) H(28) 2.816 .
H(131) H(71) 3.279 .
H(132) I(4) 3.538 1_565
H(132) S(5) 3.528 1_575
H(132) C(78) 3.589 1_565
H(132) H(53) 3.097 1_565
H(132) H(85) 3.322 1_565
H(132) H(134) 3.311 1_665
H(133) Cl(9) 3.443 1_665
H(133) C(159) 3.427 1_665
H(133) H(53) 3.469 1_565
H(133) H(134) 2.598 1_665
H(134) C(124) 2.959 1_445
H(134) C(156) 3.099 1_445
H(134) H(46) 3.510 .
H(134) H(53) 3.205 1_455
H(134) H(64) 3.596 1_465
H(134) H(91) 2.748 1_445
H(134) H(92) 2.679 1_445
H(134) H(127) 3.463 .
H(134) H(132) 3.311 1_445
H(134) H(133) 2.598 1_445
H(135) S(8) 3.121 .
H(135) C(80) 2.843 1_455
H(135) C(85) 3.526 .
H(135) C(126) 3.540 1_455
H(135) H(54) 2.208 1_455
H(135) H(58) 2.843 .
H(135) H(95) 3.508 1_455
H(135) H(97) 3.186 .
H(135) H(121) 3.164 .
H(136) C(113) 3.375 1_545
H(136) C(129) 3.517 1_545
H(136) H(76) 2.688 1_545
H(136) H(90) 3.213 .
H(136) H(98) 3.064 1_545
H(136) H(159) 3.110 1_564
H(137) C(149) 3.278 .
H(137) H(72) 3.072 .
H(137) H(85) 3.160 1_565
H(137) H(122) 2.406 .
H(137) H(138) 3.099 1_565
H(138) I(9) 3.262 .
H(138) H(40) 3.197 1_545
H(138) H(122) 3.464 1_545
H(138) H(137) 3.099 1_545
H(139) O(37) 3.276 .
H(139) C(100) 2.893 .
H(139) C(111) 3.348 .
H(139) C(128) 3.250 .
H(139) C(148) 2.990 .
H(139) C(161) 3.112 .
H(139) C(171) 3.280 .
H(139) H(121) 3.446 .
H(139) H(152) 3.487 .
H(140) O(34) 3.465 .
H(140) C(66) 3.134 .
H(140) C(81) 3.062 .
H(140) C(84) 2.880 .
H(140) C(127) 3.215 .
H(140) C(138) 2.934 .
H(140) C(157) 3.211 .
H(140) H(113) 3.404 .
H(141) H(55) 2.950 1_664
H(141) H(56) 3.512 .
H(141) H(71) 3.527 .
H(141) H(156) 3.078 1_664
H(142) I(3) 3.504 1_446
H(143) C(3) 3.353 1_436
H(143) C(147) 3.090 1_545
H(143) C(153) 3.276 1_545
H(143) H(26) 2.743 1_436
H(143) H(27) 3.165 1_436
H(143) H(119) 2.815 1_545
H(143) H(120) 2.749 1_545
H(143) H(128) 3.485 1_545
H(143) H(129) 2.777 1_545
H(143) H(150) 3.566 1_436
H(144) C(151) 3.208 .
H(144) C(173) 3.400 .
H(144) C(180) 3.206 1_655
H(144) H(126) 3.318 .
H(144) H(161) 2.258 1_655
H(144) H(162) 3.595 1_655
H(145) Cl(1) 3.184 1_655
H(145) S(2) 3.016 1_665
H(145) C(137) 3.495 1_674
H(145) H(70) 3.564 1_674
H(145) H(98) 3.081 1_655
H(145) H(110) 2.990 1_674
H(145) H(111) 3.219 1_674
H(145) H(115) 3.307 1_674
H(146) Cl(1) 3.230 1_655
H(146) Cl(5) 3.015 1_664
H(146) H(37) 2.892 1_655
H(146) H(110) 3.037 1_674
H(147) Cl(1) 3.291 1_655
H(147) O(39) 2.877 1_655
H(147) O(41) 3.207 1_655
H(147) H(37) 3.079 1_655
H(147) H(88) 3.333 1_665
H(147) H(90) 3.591 1_665
H(147) H(98) 3.316 1_655
H(148) S(9) 2.750 1_545
H(148) H(76) 2.751 1_545
H(149) I(8) 3.589 1_574
H(150) C(4) 3.165 1_674
H(150) C(180) 3.596 1_665
H(150) H(29) 2.465 1_674
H(150) H(30) 3.077 1_674
H(150) H(108) 3.196 1_665
H(150) H(143) 3.566 1_674
H(150) H(160) 2.749 1_665
H(151) P(2) 3.515 .
H(151) O(43) 3.100 .
H(151) C(71) 2.782 .
H(151) C(77) 3.518 .
H(151) C(82) 3.400 .
H(151) C(103) 3.031 .
H(151) C(113) 2.997 .
H(151) C(129) 3.395 .
H(151) H(71) 3.467 .
H(151) H(76) 3.430 .
H(152) I(2) 3.571 .
H(152) S(1) 3.448 1_445
H(152) C(2) 3.508 .
H(152) C(165) 3.466 .
H(152) H(24) 3.527 .
H(152) H(25) 3.565 .
H(152) H(91) 2.986 1_445
H(152) H(93) 3.453 1_445
H(152) H(139) 3.487 .
H(153) C(66) 3.392 .
H(153) C(81) 3.409 .
H(153) C(84) 3.283 .
H(153) C(127) 3.588 .
H(153) C(138) 3.208 .
H(153) H(39) 2.929 .
H(153) H(113) 3.591 .
H(154) C(57) 2.899 .
H(154) C(84) 3.469 .
H(154) C(138) 3.396 .
H(154) C(147) 3.430 .
H(154) C(153) 3.266 .
H(154) H(38) 3.170 .
H(154) H(39) 1.991 .
H(154) H(113) 3.400 .
H(154) H(130) 2.442 .
H(155) H(27) 3.125 1_446
H(155) H(28) 3.284 1_446
H(155) H(39) 3.140 .
H(155) H(56) 3.546 1_446
H(155) H(119) 3.596 .
H(155) H(130) 3.126 .
H(156) H(28) 3.572 1_446
H(156) H(39) 3.220 .
H(156) H(56) 3.068 1_446
H(156) H(141) 3.078 1_446
H(157) C(82) 3.421 1_446
H(157) C(137) 3.547 1_465
H(157) H(56) 2.995 1_446
H(157) H(111) 3.001 1_465
H(157) H(112) 3.208 1_465
H(158) Cl(8) 3.110 .
H(158) C(66) 3.032 .
H(158) C(157) 2.941 .
H(158) H(46) 3.126 .
H(159) H(36) 3.363 1_546
H(159) H(42) 3.419 .
H(159) H(59) 3.508 .
H(159) H(136) 3.110 1_546
H(160) I(6) 3.565 1_455
H(160) C(172) 3.567 1_445
H(160) H(30) 3.186 1_564
H(160) H(47) 3.513 .
H(160) H(150) 2.749 1_445
H(161) C(70) 3.529 1_455
H(161) C(164) 3.476 1_455
H(161) C(169) 3.066 1_455
H(161) H(30) 3.444 1_564
H(161) H(144) 2.258 1_455
H(162) C(69) 3.377 .
H(162) C(70) 3.019 1_455
H(162) C(108) 3.562 .
H(162) C(164) 3.445 1_455
H(162) H(1) 3.542 .
H(162) H(47) 2.500 .
H(162) H(48) 2.756 1_455
H(162) H(73) 2.911 .
H(162) H(144) 3.595 1_455

loop_
_geom_torsion_atom_site_label_1
_geom_torsion_atom_site_label_2
_geom_torsion_atom_site_label_3
_geom_torsion_atom_site_label_4
_geom_torsion
S(8) P(1) O(39) C(131) -47.1(11)
S(8) P(1) C(68) C(85) -40.9(10)
S(8) P(1) C(68) C(132) 147.3(8)
O(41) P(1) O(39) C(131) -173.8(10)
O(39) P(1) C(68) C(85) -162.6(9)
O(39) P(1) C(68) C(132) 25.6(10)
C(68) P(1) O(39) C(131) 73.5(11)
O(41) P(1) C(68) C(85) 86.3(10)
O(41) P(1) C(68) C(132) -85.4(9)
S(9) P(2) O(47) C(172) -53.3(13)
S(9) P(2) C(71) C(103) 166.1(7)
S(9) P(2) C(71) C(113) -14.5(11)
O(43) P(2) O(47) C(172) 179.7(7)
O(43) P(2) C(71) C(103) -64.0(8)
O(43) P(2) C(71) C(113) 115.4(10)
O(47) P(2) C(71) C(103) 44.5(9)
O(47) P(2) C(71) C(113) -136.1(10)
C(71) P(2) O(47) C(172) 66.8(13)
S(7) P(3) O(38) C(168) -57.0(11)
S(7) P(3) C(63) C(87) 171.4(7)
S(7) P(3) C(63) C(122) -12.1(10)
O(33) P(3) O(38) C(168) 176.2(10)
O(33) P(3) C(63) C(87) -58.2(9)
O(33) P(3) C(63) C(122) 118.3(9)
O(38) P(3) C(63) C(87) 49.9(9)
O(38) P(3) C(63) C(122) -133.6(9)
C(63) P(3) O(38) C(168) 63.0(11)
S(2) P(5) O(1) C(135) -39.0(13)
S(2) P(5) C(100) C(148) 158.0(8)
S(2) P(5) C(100) C(161) -23.7(11)
O(37) P(5) O(1) C(135) -163.9(12)
O(1) P(5) C(100) C(148) 36.2(10)
O(1) P(5) C(100) C(161) -145.5(10)
C(100) P(5) O(1) C(135) 82.0(12)
O(37) P(5) C(100) C(148) -73.1(10)
O(37) P(5) C(100) C(161) 105.2(10)
S(6) P(6) C(57) C(147) 39.6(12)
S(6) P(6) C(84) C(81) -9.4(10)
S(6) P(6) C(84) C(138) 172.7(7)
O(34) P(6) C(57) C(147) -87.3(11)
O(34) P(6) C(84) C(81) 119.1(9)
O(34) P(6) C(84) C(138) -58.8(9)
C(57) P(6) C(84) C(81) -128.0(9)
C(57) P(6) C(84) C(138) 54.1(8)
C(84) P(6) C(57) C(147) 157.3(11)
S(5) P(7) O(36) C(134) -49.3(10)
S(5) P(7) C(1) C(59) 154.3(8)
S(5) P(7) C(1) C(90) -30.6(10)
O(35) P(7) O(36) C(134) -175.7(10)
O(35) P(7) C(1) C(59) -76.4(9)
O(35) P(7) C(1) C(90) 98.6(10)
O(36) P(7) C(1) C(59) 33.7(10)
O(36) P(7) C(1) C(90) -151.2(9)
C(1) P(7) O(36) C(134) 70.5(11)
S(3) P(8) O(42) C(175) -45.6(9)
S(3) P(8) C(101) C(93) 149.3(9)
S(3) P(8) C(101) C(97) -34.2(12)
O(40) P(8) O(42) C(175) -172.1(9)
O(40) P(8) C(101) C(93) -82.6(11)
O(40) P(8) C(101) C(97) 93.9(11)
O(42) P(8) C(101) C(93) 27.2(12)
O(42) P(8) C(101) C(97) -156.3(10)
C(101) P(8) O(42) C(175) 75.6(10)
S(1) P(9) O(44) C(156) -46.9(11)
S(1) P(9) C(104) C(126) -32.3(11)
S(1) P(9) C(104) C(162) 152.0(9)
O(48) P(9) O(44) C(156) -174.7(10)
O(44) P(9) C(104) C(126) -154.3(10)
O(44) P(9) C(104) C(162) 30.0(11)
C(104) P(9) O(44) C(156) 73.5(11)
O(48) P(9) C(104) C(126) 95.6(11)
O(48) P(9) C(104) C(162) -80.1(10)
P(5) O(1) C(135) C(180) 168.0(12)
P(7) O(36) C(134) C(5) 143.9(10)
P(3) O(38) C(168) C(4) -136.2(14)
P(1) O(39) C(131) C(6) 164.1(11)
P(8) O(42) C(175) C(176) 164.9(10)
P(9) O(44) C(156) C(124) 115.5(11)
P(2) O(47) C(172) C(3) -132.1(16)
P(7) C(1) C(59) C(61) 175.6(8)
P(7) C(1) C(90) C(62) -174.6(10)
C(59) C(1) C(90) C(62) 0.7(13)
C(90) C(1) C(59) C(61) 0.3(13)
C(67) C(2) C(165) C(119) 1(2)
C(165) C(2) C(67) I(4) 179.5(9)
C(165) C(2) C(67) C(163) -0.6(15)
P(6) C(57) C(147) C(153) -175.6(9)
C(86) C(58) C(162) C(104) 1.1(18)
C(162) C(58) C(86) Cl(2) -174.9(9)
C(162) C(58) C(86) C(80) 3.5(18)
C(1) C(59) C(61) C(95) -1.5(17)
C(87) C(60) C(130) Cl(5) -175.0(8)
C(87) C(60) C(130) C(121) -0.8(16)
C(130) C(60) C(87) C(63) -0.2(12)
C(59) C(61) C(95) Cl(6) -177.4(9)
C(59) C(61) C(95) C(62) 1.6(18)
C(90) C(62) C(95) Cl(6) 178.4(10)
C(90) C(62) C(95) C(61) -0.6(14)
C(95) C(62) C(90) C(1) -0.6(15)
P(3) C(63) C(87) C(60) 178.2(8)
P(3) C(63) C(122) C(121) -178.3(9)
C(87) C(63) C(122) C(121) -1.8(16)
C(122) C(63) C(87) C(60) 1.4(15)
C(94) C(64) C(169) C(143) 1.7(17)
C(169) C(64) C(94) C(109) -178.5(10)
C(169) C(64) C(94) C(155) -1.6(17)
C(89) C(65) C(91) N(2) -33.4(13)
C(89) C(65) C(91) C(133) 89.1(13)
C(91) C(65) C(89) C(75) -176.7(10)
C(89) C(65) C(139) C(152) 0.5(13)
C(139) C(65) C(89) C(75) -0.7(15)
C(91) C(65) C(139) C(152) 176.7(10)
C(139) C(65) C(91) N(2) 150.6(9)
C(139) C(65) C(91) C(133) -87.0(12)
C(138) C(66) C(157) Cl(8) -176.3(7)
C(138) C(66) C(157) C(127) 4.6(15)
C(157) C(66) C(138) C(84) -0.7(13)
I(4) C(67) C(163) C(141) 178.4(9)
C(2) C(67) C(163) C(141) -1.5(19)
P(1) C(68) C(85) C(112) -173.0(9)
P(1) C(68) C(132) C(144) 172.0(9)
C(85) C(68) C(132) C(144) 0.0(16)
C(132) C(68) C(85) C(112) -1.4(17)
N(1) C(69) C(107) C(108) 143.4(9)
N(1) C(69) C(107) C(114) -39.3(12)
C(115) C(69) C(107) C(108) -95.7(12)
C(115) C(69) C(107) C(114) 81.6(12)
C(83) C(70) C(164) I(6) -177.3(7)
C(83) C(70) C(164) C(151) 5.0(16)
C(164) C(70) C(83) C(79) -3.0(15)
P(2) C(71) C(103) C(82) 177.1(8)
P(2) C(71) C(113) C(129) -175.2(9)
C(103) C(71) C(113) C(129) 4.2(17)
C(113) C(71) C(103) C(82) -2.4(15)
Cl(3) C(72) C(112) C(85) -179.1(9)
Cl(3) C(72) C(144) C(132) 177.8(9)
C(112) C(72) C(144) C(132) -0.5(15)
C(144) C(72) C(112) C(85) -0.8(15)
N(56) C(73) C(119) C(141) 120.4(10)
N(56) C(73) C(119) C(165) -64.2(14)
C(123) C(73) C(119) C(141) -115.8(11)
C(123) C(73) C(119) C(165) 59.6(15)
N(49) C(74) C(118) C(78) 114.2(11)
N(49) C(74) C(118) C(166) -73.4(13)
C(88) C(74) C(118) C(78) -122.1(11)
C(88) C(74) C(118) C(166) 50.3(14)
C(89) C(75) C(154) I(2) 179.4(8)
C(89) C(75) C(154) C(152) -2.2(17)
C(154) C(75) C(89) C(65) 1.6(17)
N(54) C(76) C(98) C(116) 103.4(11)
N(54) C(76) C(98) C(150) -78.7(13)
C(117) C(76) C(98) C(116) -133.1(11)
C(117) C(76) C(98) C(150) 44.8(15)
Cl(1) C(77) C(82) C(103) -174.4(8)
Cl(1) C(77) C(129) C(113) 176.0(9)
C(82) C(77) C(129) C(113) -1.6(18)
C(129) C(77) C(82) C(103) 3.2(18)
C(118) C(78) C(120) C(105) -0.0(19)
C(120) C(78) C(118) C(74) 173.3(11)
C(120) C(78) C(118) C(166) 0.4(14)
C(83) C(79) C(106) N(51) 111.8(11)
C(83) C(79) C(106) C(149) -123.9(11)
C(106) C(79) C(83) C(70) 178.3(9)
C(83) C(79) C(173) C(151) -1.9(17)
C(173) C(79) C(83) C(70) 1.4(16)
C(106) C(79) C(173) C(151) -178.8(11)
C(173) C(79) C(106) N(51) -71.3(13)
C(173) C(79) C(106) C(149) 53.0(14)
C(86) C(80) C(126) C(104) -0.8(15)
C(126) C(80) C(86) Cl(2) 174.7(10)
C(126) C(80) C(86) C(58) -3.7(19)
C(84) C(81) C(127) C(157) -1.6(17)
C(127) C(81) C(84) P(6) -172.7(9)
C(127) C(81) C(84) C(138) 5.3(16)
C(77) C(82) C(103) C(71) -1.1(16)
P(6) C(84) C(138) C(66) 173.8(8)
C(81) C(84) C(138) C(66) -4.2(15)
C(68) C(85) C(112) C(72) 1.8(18)
C(96) C(92) C(110) C(99) -177.8(10)
C(96) C(92) C(110) C(140) -0.9(17)
C(110) C(92) C(96) C(158) 1.8(17)
C(101) C(93) C(125) C(102) 4(2)
C(125) C(93) C(101) P(8) 172.2(10)
C(125) C(93) C(101) C(97) -4.4(19)
C(64) C(94) C(109) N(55) -28.3(15)
C(64) C(94) C(109) C(170) 93.6(13)
C(64) C(94) C(155) C(167) -0.4(15)
C(109) C(94) C(155) C(167) 176.6(12)
C(155) C(94) C(109) N(55) 154.8(10)
C(155) C(94) C(109) C(170) -83.3(14)
C(92) C(96) C(158) I(8) -177.9(8)
C(92) C(96) C(158) C(179) -2.5(19)
C(101) C(97) C(159) C(102) -4(2)
C(159) C(97) C(101) P(8) -171.9(10)
C(159) C(97) C(101) C(93) 4.7(18)
C(76) C(98) C(116) C(142) 174.9(10)
C(76) C(98) C(150) C(136) -176.8(12)
C(116) C(98) C(150) C(136) 1.1(18)
C(150) C(98) C(116) C(142) -2.9(18)
N(50) C(99) C(110) C(92) -32.5(14)
N(50) C(99) C(110) C(140) 150.5(11)
C(137) C(99) C(110) C(92) 93.9(13)
C(137) C(99) C(110) C(140) -83.1(14)
P(5) C(100) C(148) C(128) 174.9(9)
P(5) C(100) C(161) C(171) -172.2(10)
C(148) C(100) C(161) C(171) 6.0(19)
C(161) C(100) C(148) C(128) -3.4(19)
Cl(9) C(102) C(125) C(93) 179.1(10)
Cl(9) C(102) C(159) C(97) -178.7(10)
C(125) C(102) C(159) C(97) 3(2)
C(159) C(102) C(125) C(93) -3(2)
P(9) C(104) C(126) C(80) -170.7(10)
P(9) C(104) C(162) C(58) 170.5(9)
C(126) C(104) C(162) C(58) -5.3(18)
C(162) C(104) C(126) C(80) 5.1(19)
I(9) C(105) C(120) C(78) -177.6(9)
I(9) C(105) C(177) C(166) 175.3(12)
C(120) C(105) C(177) C(166) -4(2)
C(177) C(105) C(120) C(78) 1.9(19)
C(69) C(107) C(108) C(160) 173.7(10)
C(69) C(107) C(114) C(174) -173.8(10)
C(108) C(107) C(114) C(174) 3.6(16)
C(114) C(107) C(108) C(160) -3.6(16)
C(107) C(108) C(160) C(146) 1.1(16)
C(92) C(110) C(140) C(179) 0.6(16)
C(99) C(110) C(140) C(179) 177.7(13)
Cl(4) C(111) C(128) C(148) -174.3(9)
Cl(4) C(111) C(171) C(161) 177.1(11)
C(128) C(111) C(171) C(161) -0.5(16)
C(171) C(111) C(128) C(148) 3.3(18)
C(71) C(113) C(129) C(77) -2.3(18)
C(107) C(114) C(174) C(146) -1.0(17)
C(98) C(116) C(142) C(145) 3.6(17)
C(74) C(118) C(166) C(177) -175.5(12)
C(78) C(118) C(166) C(177) -3(2)
C(73) C(119) C(141) C(163) 173.4(10)
C(73) C(119) C(165) C(2) -175.3(13)
C(141) C(119) C(165) C(2) 0.1(19)
C(165) C(119) C(141) C(163) -2.2(18)
C(122) C(121) C(130) Cl(5) 174.7(9)
C(122) C(121) C(130) C(60) 0.5(13)
C(130) C(121) C(122) C(63) 0.9(17)
C(81) C(127) C(157) Cl(8) 177.3(9)
C(81) C(127) C(157) C(66) -3.6(17)
C(111) C(128) C(148) C(100) -1.5(18)
C(68) C(132) C(144) C(72) 0.9(16)
C(145) C(136) C(150) C(98) 0(2)
C(150) C(136) C(145) I(5) 175.7(11)
C(150) C(136) C(145) C(142) 0.6(19)
C(65) C(139) C(152) C(154) -1.2(17)
C(110) C(140) C(179) C(158) -1(2)
C(119) C(141) C(163) C(67) 2.9(18)
C(116) C(142) C(145) I(5) -177.3(8)
C(116) C(142) C(145) C(136) -2.4(18)
I(3) C(143) C(167) C(155) 176.9(10)
I(3) C(143) C(169) C(64) -178.8(8)
C(167) C(143) C(169) C(64) 0.1(17)
C(169) C(143) C(167) C(155) -2(2)
I(1) C(146) C(160) C(108) -178.7(8)
I(1) C(146) C(174) C(114) 178.7(9)
C(160) C(146) C(174) C(114) -1.5(18)
C(174) C(146) C(160) C(108) 1.5(17)
C(164) C(151) C(173) C(79) 4.1(19)
C(173) C(151) C(164) I(6) 176.6(10)
C(173) C(151) C(164) C(70) -5.7(19)
C(139) C(152) C(154) I(2) -179.5(8)
C(139) C(152) C(154) C(75) 2.1(16)
C(94) C(155) C(167) C(143) 2(2)
I(8) C(158) C(179) C(140) 177.6(12)
C(96) C(158) C(179) C(140) 2(2)
C(100) C(161) C(171) C(111) -4(2)
C(118) C(166) C(177) C(105) 5(2)
